data_7117703
loop_
_publ_author_name
'Hanna Jedrzejewska'
'Marcin Kwit'
'Agnieszka Szumna'

_publ_section_title
;
 Switching of inherent chirality driven by self-assembly
;
_journal_name_full Chem.Commun.
_journal_page_first 13799
_journal_paper_doi 10.1039/C5cc05728K
_journal_volume 51
_journal_year 2015
_chemical_absolute_configuration ad
_chemical_formula_moiety 'C84 H96 N8 O12, 2.5(C4 H8 O2)'
_chemical_formula_sum 'C94 H116 N8 O17'
_chemical_formula_weight 1629.95
_chemical_name_systematic S-2c
_space_group_crystal_system monoclinic
_space_group_IT_number 4
_space_group_name_Hall 'P 2yb'
_space_group_name_H-M_alt 'P 1 21 1'
_symmetry_space_group_name_Hall 'P 2yb'
_symmetry_space_group_name_H-M 'P 1 21 1'
_atom_sites_solution_hydrogens geom
_atom_sites_solution_primary direct
_atom_sites_solution_secondary difmap
_audit_creation_date 2015-06-09
_audit_creation_method
;
Olex2 1.2
(compiled 2015.01.26 svn.r3150 for OlexSys, GUI svn.r4998)
;
_audit_update_record
;
2015-06-10 deposited with the CCDC.
2015-07-23 downloaded from the CCDC.
;
_cell_angle_alpha 90.00
_cell_angle_beta 89.8645(19)
_cell_angle_gamma 90.00
_cell_formula_units_Z 4
_cell_length_a 18.7521(4)
_cell_length_b 23.0271(4)
_cell_length_c 25.3314(4)
_cell_measurement_reflns_used 21135
_cell_measurement_temperature 99.97(15)
_cell_measurement_theta_max 69.2650
_cell_measurement_theta_min 3.5080
_cell_volume 10938.2(3)
_computing_molecular_graphics 'Olex2 (Dolomanov et al., 2009)'
_computing_publication_material 'Olex2 (Dolomanov et al., 2009)'
_computing_structure_refinement 'ShelXH-1997 (Sheldrick, 2008)'
_computing_structure_solution 'SIR2004 (Burla et al., 2007)'
_diffrn_ambient_temperature 99.97(15)
_diffrn_detector_area_resol_mean 16.2974
_diffrn_measured_fraction_theta_full 0.994
_diffrn_measured_fraction_theta_max 0.994
_diffrn_measurement_device_type 'SuperNova, Dual, Cu at zero, Eos'
_diffrn_measurement_method '\w scans'
_diffrn_radiation_monochromator graphite
_diffrn_radiation_type CuK\a
_diffrn_radiation_wavelength 1.54184
_diffrn_reflns_av_R_equivalents 0.1170
_diffrn_reflns_av_unetI/netI 0.0850
_diffrn_reflns_limit_h_max 22
_diffrn_reflns_limit_h_min -22
_diffrn_reflns_limit_k_max 26
_diffrn_reflns_limit_k_min -28
_diffrn_reflns_limit_l_max 30
_diffrn_reflns_limit_l_min -30
_diffrn_reflns_number 145750
_diffrn_reflns_theta_full 70.26
_diffrn_reflns_theta_max 70.26
_diffrn_reflns_theta_min 3.50
_diffrn_source 'fine-focus sealed tube'
_exptl_absorpt_coefficient_mu 0.551
_exptl_absorpt_correction_T_max 1.00000
_exptl_absorpt_correction_T_min 0.60644
_exptl_absorpt_correction_type multi-scan
_exptl_crystal_colour red
_exptl_crystal_density_diffrn 0.990
_exptl_crystal_density_method 'not measured'
_exptl_crystal_description prism
_exptl_crystal_F_000 3488
_exptl_crystal_recrystallization_method 'Re-crystallisation from solvent: ethyl acetate'
_refine_diff_density_max 0.304
_refine_diff_density_min -0.291
_refine_diff_density_rms 0.052
_refine_ls_abs_structure_details 'Flack H D (1983), Acta Cryst. A39, 876-881'
_refine_ls_abs_structure_Flack 0.04(14)
_refine_ls_extinction_method none
_refine_ls_goodness_of_fit_ref 0.907
_refine_ls_hydrogen_treatment constr
_refine_ls_matrix_type full
_refine_ls_number_parameters 2138
_refine_ls_number_reflns 37151
_refine_ls_number_restraints 142
_refine_ls_restrained_S_all 0.911
_refine_ls_R_factor_all 0.0991
_refine_ls_R_factor_gt 0.0677
_refine_ls_shift/su_max 0.000
_refine_ls_shift/su_mean 0.000
_refine_ls_structure_factor_coef Fsqd
_refine_ls_weighting_details 'calc w=1/[\s^2^(Fo^2^)+(0.1081P)^2^+0.0000P] where P=(Fo^2^+2Fc^2^)/3'
_refine_ls_weighting_scheme calc
_refine_ls_wR_factor_gt 0.1667
_refine_ls_wR_factor_ref 0.1843
_reflns_number_gt 22523
_reflns_number_total 37151
_reflns_threshold_expression >2sigma(I)
_cod_data_source_file c5cc05728k3.cif
_cod_data_source_block S-2c
_cod_original_cell_volume 10938.2(4)
_cod_database_code 7117703
_olex2_refinement_description
;
1. Fixed Uiso
 At 1.2 times of:
  All C(H) groups, All C(H,H) groups, All N(H) groups, All O(H) groups
 At 1.5 times of:
  All C(H,H,H) groups
2. Restrained distances
 C1S-C2S = C11S-C12S = C21S-C22S = C31S-C32S
 1.5 with sigma of 0.02
 C41S-C42S
 1.5 with sigma of 0.02
 C5S-C6S = C15S-C16S = C25S-C26S = C35S-C36S
 1.5 with sigma of 0.02
 C45S-C46S
 1.5 with sigma of 0.02
 C2S-O3S = C12S-O13S = C22S-O23S = C32S-O33S
 1.2 with sigma of 0.02
 C42S-O43S
 1.2 with sigma of 0.02
 C2S-O4S = C12S-O14S = C22S-O24S = C32S-O34S
 1.32 with sigma of 0.02
 C42S-O44S
 1.32 with sigma of 0.02
 O4S-C5S = O14S-C15S = O24S-C25S = O34S-C35S
 1.45 with sigma of 0.02
 O44S-C45S
 1.45 with sigma of 0.02
3. Restrained planarity
 C106, C307, C308, C312
 with sigma of 0.1
 C1S, C2S, O3S, O4S
 with sigma of 0.1
4. Rigid bond restraints
 C107, C108, C109, C110, C111, C112
 with sigma for 1-2 distances of 0.01 and sigma for 1-3 distances of 0.01
 C307, C308, C309, C310, C311, C312
 with sigma for 1-2 distances of 0.01 and sigma for 1-3 distances of 0.01
 C167, C168, C169, C170, C171, C172
 with sigma for 1-2 distances of 0.01 and sigma for 1-3 distances of 0.01
 C79, C80, C81, C82
 with sigma for 1-2 distances of 0.01 and sigma for 1-3 distances of 0.01
 C23, C24, C25, C26
 with sigma for 1-2 distances of 0.01 and sigma for 1-3 distances of 0.01
 C155, C156
 with sigma for 1-2 distances of 0.01 and sigma for 1-3 distances of 0.01
 C41S, C42S, O43S, O44S, C45S, C46S
 with sigma for 1-2 distances of 0.01 and sigma for 1-3 distances of 0.01
 C11S, C12S, O13S, O14S, C15S, C16S
 with sigma for 1-2 distances of 0.01 and sigma for 1-3 distances of 0.01
 C1S, C2S, O3S, O4S, C5S, C6S
 with sigma for 1-2 distances of 0.001 and sigma for 1-3 distances of 0.001
5. Uiso/Uaniso restraints and constraints
C307 \\sim C308 \\sim C309 \\sim C310 \\sim C311 \\sim C312: within 1.7A with
sigma of 0.04 and sigma for terminal atoms of 0.08
6. Others
 Sof(C307)=Sof(C308)=Sof(H308)=Sof(C309)=Sof(H309)=Sof(C310)=Sof(H310)=
 Sof(C311)=Sof(H311)=Sof(C312)=Sof(H312)=1-FVAR(1)
 Sof(C107)=Sof(C108)=Sof(H108)=Sof(C109)=Sof(H109)=Sof(C110)=Sof(H110)=
 Sof(C111)=Sof(H111)=Sof(C112)=Sof(H112)=FVAR(1)
7.a Ternary CH refined with riding coordinates:
 C11(H11), C23(H23), C24(H24), C41(H41), C53(H53), C54(H54), C71(H71),
 C83(H83), C84(H84), C101(H101), C113(H113), C114(H114), C131(H131), C143(H143),
  C144(H144), C161(H161), C173(H173), C174(H174), C191(H191), C203(H203),
 C204(H204), C221(H221), C233(H233), C234(H234)
7.b Secondary CH2 refined with riding coordinates:
 C16(H16A,H16B), C46(H46A,H46B), C76(H76A,H76B), C106(H10D,H10E), C136(H13D,
 H13E), C166(H16F,H16G), C196(H19D,H19E), C226(H22D,H22E), C5S(H5SA,H5SB),
 C15S(H15D,H15E), C25S(H25D,H25E), C35S(H35A,H35B), C45S(H45D,H45E)
7.c Me refined with riding coordinates:
 C15(H15A,H15B,H15C), C25(H25A,H25B,H25C), C26(H26A,H26B,H26C), C45(H45A,H45B,
 H45C), C55(H55A,H55B,H55C), C56(H56A,H56B,H56C), C75(H75A,H75B,H75C), C85(H85A,
 H85B,H85C), C86(H86A,H86B,H86C), C105(H10A,H10B,H10C), C115(H11A,H11B,H11C),
 C116(H11D,H11E,H11F), C135(H13A,H13B,H13C), C145(H14A,H14B,H14C), C146(H14D,
 H14E,H14F), C165(H16C,H16D,H16E), C175(H17A,H17B,H17C), C176(H17D,H17E,H17F),
 C195(H19A,H19B,H19C), C205(H20A,H20B,H20C), C206(H20D,H20E,H20F), C225(H22A,
 H22B,H22C), C235(H23A,H23B,H23C), C236(H23D,H23E,H23F), C1S(H1SA,H1SB,H1SC),
 C6S(H6SA,H6SB,H6SC), C11S(H11G,H11H,H11I), C16S(H16H,H16I,H16J), C21S(H21A,
 H21B,H21C), C26S(H26D,H26E,H26F), C31S(H31A,H31B,H31C), C36S(H36A,H36B,H36C),
 C41S(H41A,H41B,H41C), C46S(H46C,H46D,H46E)
7.d Aromatic/amide H refined with riding coordinates:
 C2(H2), C9(H9), N10(H10), N14(H14), C18(H18), C19(H19), C20(H20), C21(H21),
 C22(H22), C32(H32), C39(H39), N40(H40), N44(H44), C48(H48), C49(H49), C50(H50),
  C51(H51), C52(H52), C62(H62), C69(H69), N70(H70), N74(H74), C78(H78),
 C79(H79), C80(H80), C81(H81), C82(H82), C92(H92), C99(H99), N100(H100),
 N104(H104), C108(H108), C109(H109), C110(H110), C111(H111), C112(H112),
 C308(H308), C309(H309), C310(H310), C311(H311), C312(H312), C122(H122),
 C129(H129), N130(H130), N134(H134), C138(H138), C139(H139), C140(H140),
 C141(H141), C142(H142), C152(H152), C159(H159), N160(H160), N164(H164),
 C168(H168), C169(H169), C170(H170), C171(H171), C172(H172), C182(H182),
 C189(H189), N190(H190), N194(H194), C198(H198), C199(H199), C200(H200),
 C201(H201), C202(H202), C212(H212), C219(H219), N220(H220), N224(H224),
 C228(H228), C229(H229), C230(H230), C231(H231), C232(H232)
7.e Fitted hexagon refined as free rotating group:
 C77(C78,C79,C80,C81,C82), C107(C108,C109,C110,C111,C112), C307(C308,C309,C310,
 C311,C312), C167(C168,C169,C170,C171,C172), C197(C198,C199,C200,C201,C202)
7.f Tetrahedral OH refined with riding coordinates:
 O7(H7), O37(H37), O67(H67), O97(H97), O127(H127), O157(H157), O187(H187),
 O217(H217)
;
_olex2_submission_special_instructions 'No special instructions were received'

loop_
_space_group_symop_id
_space_group_symop_operation_xyz
1 'x, y, z'
2 '-x, y+1/2, -z'

loop_
_atom_site_label
_atom_site_type_symbol
_atom_site_fract_x
_atom_site_fract_y
_atom_site_fract_z
_atom_site_U_iso_or_equiv
_atom_site_adp_type
_atom_site_occupancy
_atom_site_calc_flag
_atom_site_disorder_assembly
_atom_site_disorder_group
_atom_site_refinement_flags_posn
_atom_site_refinement_flags_adp
C1 C 0.1566(2) 0.11536(17) 0.66029(12) 0.0448(8) Uani 1 d . . . .
C2 C 0.1365(2) 0.11914(16) 0.60718(12) 0.0444(8) Uani 1 d . . . .
H2 H 0.1021 0.0923 0.5944 0.053 Uiso 1 calc . . R .
C3 C 0.16408(19) 0.16011(16) 0.57176(12) 0.0438(8) Uani 1 d . . . .
C4 C 0.2171(2) 0.19625(16) 0.58940(12) 0.0435(8) Uani 1 d . . . .
C5 C 0.2391(2) 0.19481(17) 0.64377(12) 0.0463(8) Uani 1 d . . . .
C6 C 0.2066(2) 0.15342(17) 0.67774(13) 0.0494(9) Uani 1 d . . . .
O7 O 0.23203(16) 0.15402(12) 0.72863(8) 0.0543(7) Uani 1 d . . . .
H7 H 0.2371 0.1197 0.7393 0.065 Uiso 1 calc . . R .
O8 O 0.25018(14) 0.23413(11) 0.55700(8) 0.0461(6) Uani 1 d . . . .
C9 C 0.2919(2) 0.23260(17) 0.66334(13) 0.0507(9) Uani 1 d . . . .
H9 H 0.2997 0.2333 0.7004 0.061 Uiso 1 calc . . R .
N10 N 0.33071(18) 0.26655(14) 0.63400(12) 0.0509(7) Uani 1 d . . . .
H10 H 0.3214 0.2697 0.6001 0.061 Uiso 1 calc . . R .
C11 C 0.3900(2) 0.29982(19) 0.65691(13) 0.0552(10) Uani 1 d . . . .
H11 H 0.3754 0.3140 0.6926 0.066 Uiso 1 calc . . R .
C12 C 0.4012(2) 0.35286(17) 0.62021(13) 0.0481(9) Uani 1 d . . . .
O13 O 0.44156(17) 0.34995(13) 0.58233(10) 0.0641(8) Uani 1 d . . . .
N14 N 0.36330(18) 0.39974(15) 0.63168(11) 0.0526(8) Uani 1 d . . . .
H14 H 0.3348 0.3991 0.6593 0.063 Uiso 1 calc . . R .
C15 C 0.3674(3) 0.4532(2) 0.59948(17) 0.0723(13) Uani 1 d . . . .
H15A H 0.4166 0.4592 0.5875 0.108 Uiso 1 calc . . R .
H15B H 0.3522 0.4865 0.6208 0.108 Uiso 1 calc . . R .
H15C H 0.3361 0.4494 0.5688 0.108 Uiso 1 calc . . R .
C16 C 0.4568(3) 0.2654(2) 0.66215(17) 0.0659(11) Uani 1 d . . . .
H16A H 0.4961 0.2913 0.6734 0.079 Uiso 1 calc . . R .
H16B H 0.4697 0.2486 0.6274 0.079 Uiso 1 calc . . R .
C17 C 0.4479(3) 0.2162(2) 0.7027(2) 0.0774(13) Uani 1 d . . . .
C18 C 0.4511(4) 0.2264(3) 0.7539(2) 0.0897(17) Uani 1 d . . . .
H18 H 0.4660 0.2640 0.7647 0.108 Uiso 1 calc . . R .
C19 C 0.4343(5) 0.1863(4) 0.7934(3) 0.128(3) Uani 1 d . . . .
H19 H 0.4370 0.1961 0.8297 0.153 Uiso 1 calc . . R .
C20 C 0.4130(7) 0.1307(4) 0.7766(5) 0.182(6) Uani 1 d . . . .
H20 H 0.4002 0.1021 0.8019 0.219 Uiso 1 calc . . R .
C21 C 0.4109(6) 0.1187(3) 0.7270(4) 0.146(4) Uani 1 d . . . .
H21 H 0.3972 0.0808 0.7163 0.175 Uiso 1 calc . . R .
C22 C 0.4287(4) 0.1609(3) 0.6872(3) 0.103(2) Uani 1 d . . . .
H22 H 0.4273 0.1508 0.6509 0.123 Uiso 1 calc . . R .
C23 C 0.1401(2) 0.16340(17) 0.51432(13) 0.0456(8) Uani 1 d . . . U
H23 H 0.1499 0.2043 0.5032 0.055 Uiso 1 calc . . R .
C24 C 0.0610(2) 0.1545(2) 0.50506(14) 0.0587(10) Uani 1 d . . . U
H24 H 0.0488 0.1140 0.5161 0.070 Uiso 1 calc . . R .
C25 C 0.0152(2) 0.1955(2) 0.53660(15) 0.0663(12) Uani 1 d . . . U
H25A H 0.0260 0.1911 0.5742 0.099 Uiso 1 calc . . R .
H25B H -0.0352 0.1865 0.5305 0.099 Uiso 1 calc . . R .
H25C H 0.0249 0.2355 0.5256 0.099 Uiso 1 calc . . R .
C26 C 0.0412(3) 0.1611(2) 0.44662(15) 0.0685(12) Uani 1 d . . . U
H26A H -0.0108 0.1619 0.4431 0.103 Uiso 1 calc . . R .
H26B H 0.0605 0.1282 0.4266 0.103 Uiso 1 calc . . R .
H26C H 0.0613 0.1974 0.4329 0.103 Uiso 1 calc . . R .
C31 C 0.1882(2) 0.12583(16) 0.47944(12) 0.0436(8) Uani 1 d . . . .
C32 C 0.1758(2) 0.06552(18) 0.47442(12) 0.0491(9) Uani 1 d . . . .
H32 H 0.1380 0.0491 0.4946 0.059 Uiso 1 calc . . R .
C33 C 0.2147(2) 0.02867(16) 0.44220(12) 0.0456(8) Uani 1 d . . . .
C34 C 0.2731(2) 0.05218(17) 0.41284(12) 0.0476(9) Uani 1 d . . . .
C35 C 0.2874(2) 0.11324(17) 0.41765(12) 0.0480(9) Uani 1 d . . . .
C36 C 0.2443(2) 0.14755(17) 0.45189(13) 0.0471(8) Uani 1 d . . . .
O37 O 0.26405(17) 0.20515(11) 0.45479(11) 0.0594(7) Uani 1 d . . . .
H37 H 0.2618 0.2164 0.4863 0.071 Uiso 1 calc . . R .
O38 O 0.31093(15) 0.01920(11) 0.38199(9) 0.0520(6) Uani 1 d . . . .
C39 C 0.3470(2) 0.13707(19) 0.39191(13) 0.0509(9) Uani 1 d . . . .
H39 H 0.3573 0.1770 0.3974 0.061 Uiso 1 calc . . R .
N40 N 0.38883(19) 0.10759(16) 0.36099(12) 0.0579(9) Uani 1 d . . . .
H40 H 0.3760 0.0721 0.3523 0.070 Uiso 1 calc . . R .
C41 C 0.4564(3) 0.13013(19) 0.33957(14) 0.0592(11) Uani 1 d . . . .
H41 H 0.4595 0.1728 0.3468 0.071 Uiso 1 calc . . R .
C42 C 0.4532(2) 0.1202(2) 0.27911(16) 0.0627(11) Uani 1 d . . . .
O43 O 0.4690(3) 0.07482(18) 0.25962(12) 0.0993(14) Uani 1 d . . . .
N44 N 0.4278(3) 0.1652(2) 0.25183(18) 0.0986(16) Uani 1 d . . . .
H44 H 0.4179 0.1984 0.2674 0.118 Uiso 1 calc . . R .
C45 C 0.4170(6) 0.1573(4) 0.1947(3) 0.147(4) Uani 1 d . . . .
H45A H 0.4567 0.1349 0.1799 0.221 Uiso 1 calc . . R .
H45B H 0.4147 0.1953 0.1774 0.221 Uiso 1 calc . . R .
H45C H 0.3722 0.1363 0.1887 0.221 Uiso 1 calc . . R .
C46 C 0.5185(3) 0.1006(2) 0.36419(15) 0.0659(12) Uani 1 d . . . .
H46A H 0.5112 0.0997 0.4029 0.079 Uiso 1 calc . . R .
H46B H 0.5199 0.0599 0.3516 0.079 Uiso 1 calc . . R .
C47 C 0.5883(3) 0.1281(2) 0.35290(17) 0.0651(12) Uani 1 d . . . .
C48 C 0.6391(3) 0.1052(2) 0.3177(2) 0.0775(15) Uani 1 d . . . .
H48 H 0.6279 0.0705 0.2992 0.093 Uiso 1 calc . . R .
C49 C 0.7028(3) 0.1305(3) 0.3092(3) 0.113(3) Uani 1 d . . . .
H49 H 0.7360 0.1131 0.2856 0.136 Uiso 1 calc . . R .
C50 C 0.7204(3) 0.1821(3) 0.3349(3) 0.104(2) Uani 1 d . . . .
H50 H 0.7657 0.1997 0.3296 0.125 Uiso 1 calc . . R .
C51 C 0.6723(3) 0.2061(3) 0.3672(3) 0.0905(17) Uani 1 d . . . .
H51 H 0.6840 0.2414 0.3846 0.109 Uiso 1 calc . . R .
C52 C 0.6061(3) 0.1813(2) 0.3762(2) 0.0779(15) Uani 1 d . . . .
H52 H 0.5726 0.2005 0.3983 0.093 Uiso 1 calc . . R .
C53 C 0.1984(2) -0.03661(16) 0.43735(11) 0.0477(9) Uani 1 d . . . .
H53 H 0.2203 -0.0496 0.4033 0.057 Uiso 1 calc . . R .
C54 C 0.1181(2) -0.05000(19) 0.43326(14) 0.0568(10) Uani 1 d . . . .
H54 H 0.0947 -0.0362 0.4665 0.068 Uiso 1 calc . . R .
C55 C 0.0842(3) -0.0167(2) 0.38629(15) 0.0654(12) Uani 1 d . . . .
H55A H 0.0930 -0.0381 0.3535 0.098 Uiso 1 calc . . R .
H55B H 0.1056 0.0221 0.3837 0.098 Uiso 1 calc . . R .
H55C H 0.0327 -0.0130 0.3920 0.098 Uiso 1 calc . . R .
C56 C 0.1050(3) -0.1155(2) 0.42861(16) 0.0696(13) Uani 1 d . . . .
H56A H 0.0536 -0.1232 0.4296 0.104 Uiso 1 calc . . R .
H56B H 0.1282 -0.1356 0.4581 0.104 Uiso 1 calc . . R .
H56C H 0.1248 -0.1297 0.3952 0.104 Uiso 1 calc . . R .
C61 C 0.2377(2) -0.06941(16) 0.48113(12) 0.0504(9) Uani 1 d . . . .
C62 C 0.2028(2) -0.08252(16) 0.52926(13) 0.0495(9) Uani 1 d . . . .
H62 H 0.1548 -0.0701 0.5337 0.059 Uiso 1 calc . . R .
C63 C 0.2348(2) -0.11244(16) 0.57012(12) 0.0517(10) Uani 1 d . . . .
C64 C 0.3072(3) -0.12692(17) 0.56590(13) 0.0568(10) Uani 1 d . . . .
C65 C 0.3446(2) -0.11445(17) 0.51802(13) 0.0560(11) Uani 1 d . . . .
C66 C 0.3073(2) -0.08665(17) 0.47564(13) 0.0555(10) Uani 1 d . . . .
O67 O 0.34659(17) -0.07663(13) 0.43087(9) 0.0640(8) Uani 1 d . . . .
H67 H 0.3371 -0.0434 0.4191 0.077 Uiso 1 calc . . R .
O68 O 0.34313(18) -0.15179(13) 0.60491(10) 0.0681(9) Uani 1 d . . . .
C69 C 0.4180(3) -0.12523(18) 0.51204(14) 0.0608(11) Uani 1 d . . . .
H69 H 0.4393 -0.1163 0.4790 0.073 Uiso 1 calc . . R .
N70 N 0.4594(2) -0.14698(17) 0.54931(14) 0.0746(12) Uani 1 d . . . .
H70 H 0.4399 -0.1567 0.5797 0.090 Uiso 1 calc . . R .
C71 C 0.5353(3) -0.15549(19) 0.54242(14) 0.0648(12) Uani 1 d . . . .
H71 H 0.5496 -0.1392 0.5074 0.078 Uiso 1 calc . . R .
C72 C 0.5474(3) -0.2202(2) 0.54162(18) 0.0751(15) Uani 1 d . . . .
O73 O 0.5458(2) -0.25080(16) 0.58238(11) 0.0794(10) Uani 1 d . . . .
N74 N 0.5588(2) -0.24348(17) 0.49377(14) 0.0740(12) Uani 1 d . . . .
H74 H 0.5605 -0.2199 0.4665 0.089 Uiso 1 calc . . R .
C75 C 0.5686(3) -0.3064(2) 0.48406(19) 0.0696(12) Uani 1 d . . . .
H75A H 0.5497 -0.3285 0.5141 0.104 Uiso 1 calc . . R .
H75B H 0.6195 -0.3149 0.4798 0.104 Uiso 1 calc . . R .
H75C H 0.5431 -0.3176 0.4519 0.104 Uiso 1 calc . . R .
C76 C 0.5796(3) -0.1243(2) 0.58649(16) 0.0767(15) Uani 1 d . . . .
H76A H 0.5595 -0.0851 0.5926 0.092 Uiso 1 calc . . R .
H76B H 0.5753 -0.1465 0.6198 0.092 Uiso 1 calc . . R .
C77 C 0.65856(17) -0.11857(16) 0.57193(13) 0.0726(14) Uani 1 d . . . .
C78 C 0.7047(2) -0.16517(13) 0.57883(17) 0.114(3) Uani 1 d . . G .
H78 H 0.6880 -0.2000 0.5946 0.137 Uiso 1 calc . . R .
C79 C 0.7754(2) -0.16074(18) 0.56262(18) 0.123(3) Uani 1 d . . G U
H79 H 0.8070 -0.1926 0.5673 0.148 Uiso 1 calc . . R .
C80 C 0.79988(18) -0.1097(2) 0.53951(16) 0.115(2) Uani 1 d . . G U
H80 H 0.8482 -0.1067 0.5284 0.138 Uiso 1 calc . . R .
C81 C 0.7537(2) -0.06313(18) 0.53262(17) 0.117(2) Uani 1 d . . G U
H81 H 0.7704 -0.0283 0.5168 0.140 Uiso 1 calc . . R .
C82 C 0.6830(2) -0.06756(15) 0.54883(16) 0.107(2) Uani 1 d . . G U
H82 H 0.6515 -0.0357 0.5441 0.129 Uiso 1 calc . . R .
C83 C 0.1939(3) -0.12657(18) 0.62108(13) 0.0617(12) Uani 1 d . . . .
H83 H 0.2186 -0.1616 0.6356 0.074 Uiso 1 calc . . R .
C84 C 0.1208(3) -0.1446(2) 0.61495(16) 0.0734(14) Uani 1 d . . . .
H84 H 0.0938 -0.1112 0.5995 0.088 Uiso 1 calc . . R .
C85 C 0.1105(4) -0.1980(3) 0.5775(2) 0.103(2) Uani 1 d . . . .
H85A H 0.1378 -0.2310 0.5910 0.155 Uiso 1 calc . . R .
H85B H 0.1274 -0.1880 0.5420 0.155 Uiso 1 calc . . R .
H85C H 0.0598 -0.2082 0.5760 0.155 Uiso 1 calc . . R .
C86 C 0.0846(4) -0.1606(3) 0.66822(18) 0.102(2) Uani 1 d . . . .
H86A H 0.1148 -0.1882 0.6874 0.152 Uiso 1 calc . . R .
H86B H 0.0380 -0.1784 0.6614 0.152 Uiso 1 calc . . R .
H86C H 0.0781 -0.1255 0.6895 0.152 Uiso 1 calc . . R .
C91 C 0.2078(2) -0.07896(16) 0.66199(13) 0.0510(9) Uani 1 d . . . .
C92 C 0.1644(2) -0.02835(17) 0.66247(12) 0.0513(9) Uani 1 d . . . .
H92 H 0.1286 -0.0247 0.6362 0.062 Uiso 1 calc . . R .
C93 C 0.1713(2) 0.01578(16) 0.69886(12) 0.0513(10) Uani 1 d . . . .
C94 C 0.2244(2) 0.01076(17) 0.73794(12) 0.0516(10) Uani 1 d . . . .
C95 C 0.2701(2) -0.03936(17) 0.73859(12) 0.0501(9) Uani 1 d . . . .
C96 C 0.2622(2) -0.08278(18) 0.69935(13) 0.0587(11) Uani 1 d . . . .
O97 O 0.30889(18) -0.12731(13) 0.70043(9) 0.0661(8) Uani 1 d . . . .
H97 H 0.3221 -0.1351 0.6695 0.079 Uiso 1 calc . . R .
O98 O 0.23474(15) 0.05190(12) 0.77361(8) 0.0522(7) Uani 1 d . . . .
C99 C 0.3168(2) -0.05011(18) 0.78122(14) 0.0583(11) Uani 1 d . . . .
H99 H 0.3407 -0.0865 0.7828 0.070 Uiso 1 calc . . R .
N100 N 0.3285(2) -0.01196(15) 0.81860(11) 0.0585(9) Uani 1 d . . . .
H100 H 0.3112 0.0232 0.8138 0.070 Uiso 1 calc . . R .
C101 C 0.3676(3) -0.0224(2) 0.86738(13) 0.0616(11) Uani 1 d B . . .
H101 H 0.3641 -0.0644 0.8771 0.074 Uiso 1 calc . . R .
C102 C 0.3273(2) 0.0145(2) 0.90822(14) 0.0574(10) Uani 1 d . . . .
O103 O 0.3246(2) 0.06763(15) 0.90096(11) 0.0800(11) Uani 1 d . . . .
N104 N 0.2945(2) -0.01299(17) 0.94607(13) 0.0663(10) Uani 1 d . . . .
H104 H 0.2989 -0.0509 0.9484 0.080 Uiso 1 calc . . R .
C105 C 0.2509(3) 0.0172(3) 0.98439(16) 0.0853(17) Uani 1 d . . . .
H10A H 0.2789 0.0483 1.0008 0.128 Uiso 1 calc . . R .
H10B H 0.2350 -0.0101 1.0116 0.128 Uiso 1 calc . . R .
H10C H 0.2092 0.0340 0.9667 0.128 Uiso 1 calc . . R .
C106 C 0.4442(3) -0.0053(2) 0.86237(18) 0.0765(14) Uani 1 d . . . .
H10D H 0.4500 0.0365 0.8702 0.092 Uiso 1 calc A 1 R .
H10E H 0.4614 -0.0127 0.8260 0.092 Uiso 1 calc A 1 R .
C107 C 0.4875(4) -0.0421(3) 0.9023(2) 0.057(3) Uani 0.491(8) d B 1 . U
C108 C 0.4868(5) -0.0266(3) 0.9553(3) 0.084(4) Uani 0.491(8) d B 1 G U
H108 H 0.4588 0.0053 0.9669 0.101 Uiso 0.491(8) calc B 1 R .
C109 C 0.5273(5) -0.0579(5) 0.9914(2) 0.106(5) Uani 0.491(8) d B 1 G U
H109 H 0.5268 -0.0473 1.0277 0.127 Uiso 0.491(8) calc B 1 R .
C110 C 0.5683(4) -0.1046(5) 0.9745(3) 0.121(5) Uani 0.491(8) d B 1 G U
H110 H 0.5960 -0.1259 0.9991 0.146 Uiso 0.491(8) calc B 1 R .
C111 C 0.5690(5) -0.1200(4) 0.9214(4) 0.134(7) Uani 0.491(8) d B 1 G U
H111 H 0.5970 -0.1520 0.9098 0.161 Uiso 0.491(8) calc B 1 R .
C112 C 0.5285(5) -0.0888(4) 0.8853(2) 0.112(5) Uani 0.491(8) d B 1 G U
H112 H 0.5290 -0.0994 0.8491 0.134 Uiso 0.491(8) calc B 1 R .
C307 C 0.5081(6) -0.0215(5) 0.8992(5) 0.110(5) Uani 0.509(8) d B 2 . U
C308 C 0.5800(7) -0.0125(6) 0.8884(4) 0.154(7) Uani 0.509(8) d B 2 G U
H308 H 0.5940 0.0067 0.8569 0.184 Uiso 0.509(8) calc B 2 R .
C309 C 0.6314(5) -0.0318(6) 0.9238(5) 0.167(7) Uani 0.509(8) d B 2 G U
H309 H 0.6805 -0.0257 0.9164 0.200 Uiso 0.509(8) calc B 2 R .
C310 C 0.6109(6) -0.0599(6) 0.9699(5) 0.144(6) Uani 0.509(8) d B 2 G U
H310 H 0.6460 -0.0730 0.9941 0.173 Uiso 0.509(8) calc B 2 R .
C311 C 0.5390(7) -0.0688(5) 0.9807(4) 0.122(5) Uani 0.509(8) d B 2 G U
H311 H 0.5250 -0.0881 1.0123 0.147 Uiso 0.509(8) calc B 2 R .
C312 C 0.4876(5) -0.0496(5) 0.9453(5) 0.099(4) Uani 0.509(8) d B 2 G U
H312 H 0.4385 -0.0557 0.9527 0.119 Uiso 0.509(8) calc B 2 R .
C113 C 0.1246(2) 0.07011(16) 0.69804(12) 0.0494(9) Uani 1 d . . . .
H113 H 0.1285 0.0874 0.7341 0.059 Uiso 1 calc . . R .
C114 C 0.0450(2) 0.05877(18) 0.68954(15) 0.0557(10) Uani 1 d . . . .
H114 H 0.0387 0.0404 0.6541 0.067 Uiso 1 calc . . R .
C115 C 0.0172(3) 0.0166(2) 0.73135(17) 0.0698(13) Uani 1 d . . . .
H11A H 0.0340 -0.0227 0.7233 0.105 Uiso 1 calc . . R .
H11B H -0.0351 0.0171 0.7314 0.105 Uiso 1 calc . . R .
H11C H 0.0347 0.0284 0.7661 0.105 Uiso 1 calc . . R .
C116 C 0.0012(2) 0.1124(2) 0.69144(16) 0.0632(11) Uani 1 d . . . .
H11D H 0.0105 0.1331 0.7245 0.095 Uiso 1 calc . . R .
H11E H -0.0495 0.1021 0.6896 0.095 Uiso 1 calc . . R .
H11F H 0.0136 0.1374 0.6615 0.095 Uiso 1 calc . . R .
C121 C -0.1008(2) 0.51221(17) 0.82850(12) 0.0481(9) Uani 1 d . . . .
C122 C -0.05158(19) 0.52764(17) 0.78949(12) 0.0451(8) Uani 1 d . . . .
H122 H -0.0632 0.5185 0.7540 0.054 Uiso 1 calc . . R .
C123 C 0.01199(19) 0.55489(16) 0.79832(11) 0.0431(8) Uani 1 d . . . .
C124 C 0.0315(2) 0.56721(17) 0.85207(13) 0.0463(8) Uani 1 d . . . .
C125 C -0.01918(19) 0.55424(17) 0.89132(12) 0.0441(8) Uani 1 d . . . .
C126 C -0.0842(2) 0.52704(18) 0.88056(13) 0.0504(9) Uani 1 d . . . .
O127 O -0.12831(15) 0.51619(13) 0.92208(9) 0.0579(7) Uani 1 d . . . .
H127 H -0.1509 0.4853 0.9166 0.070 Uiso 1 calc . . R .
O128 O 0.09332(15) 0.58964(12) 0.86351(9) 0.0515(6) Uani 1 d . . . .
C129 C -0.0016(2) 0.56568(17) 0.94595(12) 0.0472(9) Uani 1 d . . . .
H129 H -0.0370 0.5576 0.9718 0.057 Uiso 1 calc . . R .
N130 N 0.05801(19) 0.58595(17) 0.96178(11) 0.0588(9) Uani 1 d . . . .
H130 H 0.0909 0.5944 0.9381 0.071 Uiso 1 calc . . R .
C131 C 0.0740(2) 0.5957(2) 1.01749(13) 0.0599(11) Uani 1 d . . . .
H131 H 0.0356 0.5779 1.0397 0.072 Uiso 1 calc . . R .
C132 C 0.0730(3) 0.6633(2) 1.02495(12) 0.0704(14) Uani 1 d . . . .
O133 O 0.1238(2) 0.69193(16) 1.00827(10) 0.0792(11) Uani 1 d . . . .
N134 N 0.0160(2) 0.68303(17) 1.04792(12) 0.0624(9) Uani 1 d . . . .
H134 H -0.0162 0.6584 1.0598 0.075 Uiso 1 calc . . R .
C135 C 0.0045(3) 0.7446(2) 1.0544(2) 0.0757(13) Uani 1 d . . . .
H13A H 0.0335 0.7589 1.0838 0.114 Uiso 1 calc . . R .
H13B H -0.0460 0.7518 1.0620 0.114 Uiso 1 calc . . R .
H13C H 0.0181 0.7649 1.0219 0.114 Uiso 1 calc . . R .
C136 C 0.1467(3) 0.5685(3) 1.03224(17) 0.0839(16) Uani 1 d . . . .
H13D H 0.1509 0.5298 1.0154 0.101 Uiso 1 calc . . R .
H13E H 0.1856 0.5933 1.0184 0.101 Uiso 1 calc . . R .
C137 C 0.1550(3) 0.5619(3) 1.09141(16) 0.0763(14) Uani 1 d . . . .
C138 C 0.1770(4) 0.6056(3) 1.1212(2) 0.104(2) Uani 1 d . . . .
H138 H 0.1892 0.6414 1.1047 0.125 Uiso 1 calc . . R .
C139 C 0.1831(5) 0.6008(3) 1.1777(2) 0.118(3) Uani 1 d . . . .
H139 H 0.1987 0.6326 1.1986 0.142 Uiso 1 calc . . R .
C140 C 0.1655(5) 0.5478(4) 1.2006(3) 0.124(3) Uani 1 d . . . .
H140 H 0.1703 0.5430 1.2376 0.148 Uiso 1 calc . . R .
C141 C 0.1412(6) 0.5024(4) 1.1705(3) 0.143(4) Uani 1 d . . . .
H141 H 0.1277 0.4669 1.1867 0.172 Uiso 1 calc . . R .
C142 C 0.1366(5) 0.5090(3) 1.1162(3) 0.126(3) Uani 1 d . . . .
H142 H 0.1208 0.4774 1.0952 0.151 Uiso 1 calc . . R .
C143 C 0.0664(2) 0.57116(17) 0.75518(13) 0.0477(9) Uani 1 d . . . .
H143 H 0.0933 0.6057 0.7684 0.057 Uiso 1 calc . . R .
C144 C 0.0317(2) 0.58922(19) 0.70274(13) 0.0507(9) Uani 1 d . . . .
H144 H 0.0034 0.5563 0.6879 0.061 Uiso 1 calc . . R .
C145 C -0.0158(3) 0.6422(2) 0.71058(16) 0.0629(11) Uani 1 d . . . .
H14A H 0.0106 0.6722 0.7297 0.094 Uiso 1 calc . . R .
H14B H -0.0581 0.6311 0.7310 0.094 Uiso 1 calc . . R .
H14C H -0.0305 0.6573 0.6761 0.094 Uiso 1 calc . . R .
C146 C 0.0906(3) 0.6070(2) 0.66391(15) 0.0640(11) Uani 1 d . . . .
H14D H 0.0691 0.6190 0.6304 0.096 Uiso 1 calc . . R .
H14E H 0.1225 0.5740 0.6578 0.096 Uiso 1 calc . . R .
H14F H 0.1179 0.6394 0.6787 0.096 Uiso 1 calc . . R .
C151 C 0.1199(2) 0.52252(16) 0.74893(11) 0.0444(8) Uani 1 d . . . .
C152 C 0.10523(19) 0.47215(16) 0.71868(11) 0.0424(8) Uani 1 d . . . .
H152 H 0.0588 0.4682 0.7042 0.051 Uiso 1 calc . . R .
C153 C 0.1542(2) 0.42818(16) 0.70883(11) 0.0443(8) Uani 1 d . . . .
C154 C 0.2230(2) 0.43326(16) 0.72989(12) 0.0451(8) Uani 1 d . . . .
C155 C 0.23901(19) 0.48422(16) 0.76186(12) 0.0430(8) Uani 1 d . . . U
C156 C 0.18530(19) 0.52573(16) 0.77167(11) 0.0439(8) Uani 1 d . . . U
O157 O 0.20374(14) 0.57167(12) 0.80434(9) 0.0507(6) Uani 1 d . . . .
H157 H 0.1725 0.5757 0.8279 0.061 Uiso 1 calc . . R .
O158 O 0.27190(14) 0.39344(12) 0.72220(9) 0.0503(6) Uani 1 d . . . .
C159 C 0.3081(2) 0.49288(18) 0.78140(12) 0.0506(9) Uani 1 d . . . .
H159 H 0.3176 0.5272 0.8010 0.061 Uiso 1 calc . . R .
N160 N 0.36058(18) 0.45564(16) 0.77386(11) 0.0550(8) Uani 1 d . . . .
H160 H 0.3499 0.4232 0.7573 0.066 Uiso 1 calc . . R .
C161 C 0.4336(2) 0.4627(2) 0.78998(13) 0.0557(10) Uani 1 d . . . .
H161 H 0.4480 0.5044 0.7872 0.067 Uiso 1 calc . . R .
C162 C 0.4780(2) 0.4257(2) 0.75242(13) 0.0582(11) Uani 1 d . . . .
O163 O 0.46474(16) 0.37318(15) 0.74832(11) 0.0633(8) Uani 1 d . . . .
N164 N 0.52459(19) 0.45245(18) 0.72268(11) 0.0615(9) Uani 1 d . . . .
H164 H 0.5299 0.4902 0.7265 0.074 Uiso 1 calc . . R .
C165 C 0.5680(3) 0.4226(3) 0.68345(16) 0.0771(15) Uani 1 d . . . .
H16C H 0.5957 0.3919 0.7007 0.116 Uiso 1 calc . . R .
H16D H 0.6005 0.4504 0.6667 0.116 Uiso 1 calc . . R .
H16E H 0.5370 0.4053 0.6566 0.116 Uiso 1 calc . . R .
C166 C 0.4409(2) 0.4417(3) 0.84719(14) 0.0728(15) Uani 1 d . . . .
H16F H 0.4043 0.4609 0.8694 0.087 Uiso 1 calc . . R .
H16G H 0.4326 0.3993 0.8487 0.087 Uiso 1 calc . . R .
C167 C 0.51387(19) 0.4554(3) 0.86828(16) 0.115(2) Uani 1 d . . . U
C168 C 0.5676(3) 0.4138(3) 0.8678(2) 0.159(3) Uani 1 d . . G U
H168 H 0.5575 0.3753 0.8567 0.191 Uiso 1 calc . . R .
C169 C 0.6362(2) 0.4286(3) 0.8836(2) 0.228(7) Uani 1 d . . G U
H169 H 0.6729 0.4003 0.8833 0.273 Uiso 1 calc . . R .
C170 C 0.6510(2) 0.4850(4) 0.8999(2) 0.174(5) Uani 1 d . . G U
H170 H 0.6978 0.4951 0.9107 0.209 Uiso 1 calc . . R .
C171 C 0.5972(3) 0.5265(3) 0.9004(3) 0.228(6) Uani 1 d . . G U
H171 H 0.6073 0.5651 0.9115 0.273 Uiso 1 calc . . R .
C172 C 0.5286(3) 0.5117(3) 0.8846(2) 0.142(3) Uani 1 d . . G U
H172 H 0.4919 0.5401 0.8849 0.170 Uiso 1 calc . . R .
C173 C 0.13669(19) 0.37359(16) 0.67689(12) 0.0429(8) Uani 1 d . . . .
H173 H 0.1836 0.3557 0.6675 0.051 Uiso 1 calc . . R .
C174 C 0.0994(2) 0.38658(17) 0.62422(12) 0.0511(9) Uani 1 d . . . .
H174 H 0.0503 0.4013 0.6317 0.061 Uiso 1 calc . . R .
C175 C 0.1398(3) 0.4320(2) 0.59236(14) 0.0636(12) Uani 1 d . . . .
H17A H 0.1400 0.4689 0.6117 0.095 Uiso 1 calc . . R .
H17B H 0.1164 0.4375 0.5582 0.095 Uiso 1 calc . . R .
H17C H 0.1890 0.4190 0.5867 0.095 Uiso 1 calc . . R .
C176 C 0.0940(2) 0.33193(19) 0.59182(13) 0.0572(10) Uani 1 d . . . .
H17D H 0.0680 0.3402 0.5591 0.086 Uiso 1 calc . . R .
H17E H 0.0684 0.3022 0.6120 0.086 Uiso 1 calc . . R .
H17F H 0.1420 0.3179 0.5832 0.086 Uiso 1 calc . . R .
C181 C 0.0987(2) 0.32950(15) 0.71196(12) 0.0439(8) Uani 1 d . . . .
C182 C 0.0243(2) 0.32409(16) 0.71316(12) 0.0491(9) Uani 1 d . . . .
H182 H -0.0026 0.3485 0.6904 0.059 Uiso 1 calc . . R .
C183 C -0.0127(2) 0.28569(16) 0.74516(12) 0.0476(9) Uani 1 d . . . .
C184 C 0.0280(2) 0.24934(16) 0.77873(12) 0.0477(9) Uani 1 d . . . .
C185 C 0.1040(2) 0.25291(16) 0.77945(12) 0.0474(9) Uani 1 d . . . .
C186 C 0.1382(2) 0.29394(17) 0.74545(13) 0.0460(8) Uani 1 d . . . .
O187 O 0.21024(15) 0.29510(12) 0.74919(10) 0.0556(7) Uani 1 d . . . .
H187 H 0.2252 0.3284 0.7414 0.067 Uiso 1 calc . . R .
O188 O -0.00459(15) 0.21172(12) 0.81088(8) 0.0541(7) Uani 1 d . . . .
C189 C 0.1458(2) 0.21731(18) 0.81137(14) 0.0530(9) Uani 1 d . . . .
H189 H 0.1962 0.2195 0.8080 0.064 Uiso 1 calc . . R .
N190 N 0.11873(19) 0.18085(15) 0.84583(12) 0.0556(8) Uani 1 d . . . .
H190 H 0.0723 0.1793 0.8507 0.067 Uiso 1 calc . . R .
C191 C 0.1658(2) 0.14263(19) 0.87622(14) 0.0575(10) Uani 1 d . . . .
H191 H 0.2080 0.1318 0.8541 0.069 Uiso 1 calc . . R .
C192 C 0.1233(2) 0.08788(16) 0.88990(12) 0.0455(8) Uani 1 d . . . .
O193 O 0.07915(17) 0.08758(13) 0.92437(10) 0.0616(8) Uani 1 d . . . .
N194 N 0.1387(2) 0.04160(16) 0.86018(12) 0.0650(10) Uani 1 d . . . .
H194 H 0.1716 0.0447 0.8355 0.078 Uiso 1 calc . . R .
C195 C 0.1029(3) -0.0134(2) 0.86727(18) 0.0762(15) Uani 1 d . . . .
H19A H 0.1155 -0.0296 0.9018 0.114 Uiso 1 calc . . R .
H19B H 0.1178 -0.0403 0.8394 0.114 Uiso 1 calc . . R .
H19C H 0.0512 -0.0076 0.8655 0.114 Uiso 1 calc . . R .
C196 C 0.1911(3) 0.1715(2) 0.92674(17) 0.0648(11) Uani 1 d . . . .
H19D H 0.1490 0.1804 0.9489 0.078 Uiso 1 calc . . R .
H19E H 0.2209 0.1434 0.9464 0.078 Uiso 1 calc . . R .
C197 C 0.2332(2) 0.22638(14) 0.9191(2) 0.0811(15) Uani 1 d . . . .
C198 C 0.2956(3) 0.22614(17) 0.8894(3) 0.151(4) Uani 1 d . . G .
H198 H 0.3149 0.1904 0.8771 0.181 Uiso 1 calc . . R .
C199 C 0.3299(3) 0.2781(2) 0.8777(4) 0.219(8) Uani 1 d . . G .
H199 H 0.3725 0.2780 0.8574 0.263 Uiso 1 calc . . R .
C200 C 0.3017(4) 0.33035(17) 0.8956(4) 0.284(11) Uani 1 d . . G .
H200 H 0.3251 0.3659 0.8876 0.341 Uiso 1 calc . . R .
C201 C 0.2392(4) 0.33059(14) 0.9253(4) 0.193(6) Uani 1 d . . G .
H201 H 0.2200 0.3663 0.9376 0.232 Uiso 1 calc . . R .
C202 C 0.2050(2) 0.27861(18) 0.9370(2) 0.119(3) Uani 1 d . . G .
H202 H 0.1623 0.2788 0.9573 0.143 Uiso 1 calc . . R .
C203 C -0.0926(2) 0.28051(17) 0.74626(13) 0.0531(10) Uani 1 d . . . .
H203 H -0.1039 0.2393 0.7555 0.064 Uiso 1 calc . . R .
C204 C -0.1295(2) 0.2932(2) 0.69260(14) 0.0566(10) Uani 1 d . . . .
H204 H -0.1178 0.3337 0.6813 0.068 Uiso 1 calc . . R .
C205 C -0.1015(3) 0.2501(2) 0.65073(14) 0.0615(11) Uani 1 d . . . .
H20A H -0.0498 0.2549 0.6468 0.092 Uiso 1 calc . . R .
H20B H -0.1248 0.2579 0.6169 0.092 Uiso 1 calc . . R .
H20C H -0.1121 0.2103 0.6619 0.092 Uiso 1 calc . . R .
C206 C -0.2095(3) 0.2866(2) 0.69624(17) 0.0750(13) Uani 1 d . . . .
H20D H -0.2311 0.2972 0.6624 0.112 Uiso 1 calc . . R .
H20E H -0.2280 0.3122 0.7240 0.112 Uiso 1 calc . . R .
H20F H -0.2214 0.2462 0.7047 0.112 Uiso 1 calc . . R .
C211 C -0.1235(2) 0.31871(17) 0.79100(13) 0.0496(9) Uani 1 d . . . .
C212 C -0.1331(2) 0.37843(18) 0.78547(12) 0.0482(9) Uani 1 d . . . .
H212 H -0.1204 0.3953 0.7525 0.058 Uiso 1 calc . . R .
C213 C -0.1596(2) 0.41493(18) 0.82372(13) 0.0488(9) Uani 1 d . . . .
C214 C -0.1763(2) 0.38899(18) 0.87388(13) 0.0520(9) Uani 1 d . . . .
C215 C -0.1693(2) 0.32802(19) 0.88054(13) 0.0517(9) Uani 1 d . . . .
C216 C -0.1417(2) 0.29436(18) 0.83931(14) 0.0519(9) Uani 1 d . . . .
O217 O -0.13651(17) 0.23544(12) 0.84881(10) 0.0606(8) Uani 1 d . . . .
H217 H -0.0987 0.2226 0.8353 0.073 Uiso 1 calc . . R .
O218 O -0.19914(15) 0.42226(12) 0.91312(9) 0.0541(7) Uani 1 d . . . .
C219 C -0.1871(2) 0.3012(2) 0.92905(14) 0.0572(10) Uani 1 d . . . .
H219 H -0.1805 0.2605 0.9324 0.069 Uiso 1 calc . . R .
N220 N -0.21187(19) 0.32972(16) 0.96893(11) 0.0593(9) Uani 1 d . . . .
H220 H -0.2222 0.3667 0.9650 0.071 Uiso 1 calc . . R .
C221 C -0.2235(3) 0.3020(2) 1.02117(14) 0.0685(13) Uani 1 d . . . .
H221 H -0.2187 0.2589 1.0182 0.082 Uiso 1 calc . . R .
C222 C -0.2979(3) 0.3179(2) 1.03914(15) 0.0656(12) Uani 1 d . . . .
O223 O -0.3161(3) 0.36945(17) 1.0442(2) 0.1149(18) Uani 1 d . . . .
N224 N -0.3402(3) 0.2788(3) 1.0535(4) 0.144(3) Uani 1 d . . . .
H224 H -0.3281 0.2422 1.0490 0.173 Uiso 1 calc . . R .
C225 C -0.4089(5) 0.2925(5) 1.0774(7) 0.249(9) Uani 1 d . . . .
H22A H -0.4088 0.3329 1.0894 0.374 Uiso 1 calc . . R .
H22B H -0.4173 0.2667 1.1075 0.374 Uiso 1 calc . . R .
H22C H -0.4467 0.2871 1.0512 0.374 Uiso 1 calc . . R .
C226 C -0.1672(3) 0.3263(3) 1.05935(16) 0.0756(14) Uani 1 d . . . .
H22D H -0.1192 0.3180 1.0449 0.091 Uiso 1 calc . . R .
H22E H -0.1727 0.3690 1.0614 0.091 Uiso 1 calc . . R .
C227 C -0.1723(3) 0.3014(2) 1.11435(15) 0.0757(15) Uani 1 d . . . .
C228 C -0.2057(4) 0.3314(2) 1.15467(18) 0.0894(19) Uani 1 d . . . .
H228 H -0.2263 0.3685 1.1485 0.107 Uiso 1 calc . . R .
C229 C -0.2084(6) 0.3056(3) 1.20538(19) 0.141(4) Uani 1 d . . . .
H229 H -0.2286 0.3267 1.2340 0.169 Uiso 1 calc . . R .
C230 C -0.1838(8) 0.2537(3) 1.2133(2) 0.180(6) Uani 1 d . . . .
H230 H -0.1881 0.2367 1.2473 0.216 Uiso 1 calc . . R .
C231 C -0.1504(7) 0.2217(3) 1.1719(2) 0.171(5) Uani 1 d . . . .
H231 H -0.1318 0.1840 1.1781 0.205 Uiso 1 calc . . R .
C232 C -0.1459(5) 0.2466(3) 1.1231(2) 0.133(4) Uani 1 d . . . .
H232 H -0.1242 0.2258 1.0949 0.160 Uiso 1 calc . . R .
C233 C -0.1702(2) 0.47963(18) 0.81502(14) 0.0546(10) Uani 1 d . . . .
H233 H -0.2060 0.4922 0.8421 0.066 Uiso 1 calc . . R .
C234 C -0.2026(2) 0.4947(2) 0.76189(15) 0.0579(10) Uani 1 d . . . .
H234 H -0.1675 0.4841 0.7338 0.069 Uiso 1 calc . . R .
C235 C -0.2722(3) 0.4616(2) 0.75108(17) 0.0707(12) Uani 1 d . . . .
H23A H -0.2627 0.4198 0.7511 0.106 Uiso 1 calc . . R .
H23B H -0.2910 0.4731 0.7166 0.106 Uiso 1 calc . . R .
H23C H -0.3072 0.4709 0.7786 0.106 Uiso 1 calc . . R .
C236 C -0.2179(3) 0.5598(2) 0.75746(17) 0.0661(11) Uani 1 d . . . .
H23D H -0.2487 0.5719 0.7868 0.099 Uiso 1 calc . . R .
H23E H -0.2420 0.5677 0.7239 0.099 Uiso 1 calc . . R .
H23F H -0.1729 0.5814 0.7588 0.099 Uiso 1 calc . . R .
C1S C 0.5598(7) 0.0748(8) 0.5564(13) 0.418(18) Uani 1 d . . D U
H1SA H 0.5576 0.1126 0.5387 0.626 Uiso 1 calc . . R .
H1SB H 0.6016 0.0533 0.5438 0.626 Uiso 1 calc . . R .
H1SC H 0.5635 0.0806 0.5946 0.626 Uiso 1 calc . . R .
C2S C 0.4940(7) 0.0412(6) 0.5445(7) 0.303(12) Uani 1 d . . D U
O3S O 0.5001(6) 0.0024(5) 0.5147(6) 0.296(7) Uani 1 d . . D U
O4S O 0.4386(3) 0.0634(3) 0.5653(3) 0.146(2) Uani 1 d . . D U
C5S C 0.3752(4) 0.0370(4) 0.5490(3) 0.122(2) Uani 1 d . . D U
H5SA H 0.3829 -0.0054 0.5457 0.147 Uiso 1 calc . . R .
H5SB H 0.3617 0.0522 0.5139 0.147 Uiso 1 calc . . R .
C6S C 0.3164(4) 0.0480(4) 0.5871(3) 0.117(2) Uani 1 d . . D U
H6SA H 0.3348 0.0455 0.6232 0.175 Uiso 1 calc . . R .
H6SB H 0.2789 0.0188 0.5822 0.175 Uiso 1 calc . . R .
H6SC H 0.2967 0.0868 0.5810 0.175 Uiso 1 calc . . R .
C11S C 0.7347(8) 0.0913(5) 0.4598(6) 0.206(5) Uani 1 d . . D U
H11G H 0.7692 0.0827 0.4318 0.308 Uiso 1 calc . . R .
H11H H 0.6873 0.0965 0.4443 0.308 Uiso 1 calc . . R .
H11I H 0.7334 0.0590 0.4850 0.308 Uiso 1 calc . . R .
C12S C 0.7571(7) 0.1478(6) 0.4889(6) 0.183(5) Uani 1 d . . D U
O13S O 0.8154(6) 0.1694(5) 0.4885(7) 0.302(7) Uani 1 d . . D U
O14S O 0.7007(5) 0.1769(4) 0.5053(4) 0.196(3) Uani 1 d . . D U
C15S C 0.7181(17) 0.2330(6) 0.5333(9) 0.55(3) Uani 1 d . . D U
H15D H 0.7586 0.2264 0.5576 0.663 Uiso 1 calc . . R .
H15E H 0.7331 0.2623 0.5069 0.663 Uiso 1 calc . . R .
C16S C 0.6565(12) 0.2558(6) 0.5638(6) 0.291(10) Uani 1 d . . D U
H16H H 0.6456 0.2293 0.5930 0.437 Uiso 1 calc . . R .
H16I H 0.6149 0.2588 0.5406 0.437 Uiso 1 calc . . R .
H16J H 0.6682 0.2942 0.5779 0.437 Uiso 1 calc . . R .
C21S C 0.3649(9) 0.6525(8) 0.8409(5) 0.281(11) Uani 1 d . . D .
H21A H 0.3480 0.6923 0.8353 0.422 Uiso 1 calc . . R .
H21B H 0.3518 0.6285 0.8105 0.422 Uiso 1 calc . . R .
H21C H 0.4169 0.6527 0.8448 0.422 Uiso 1 calc . . R .
C22S C 0.3327(8) 0.6292(6) 0.8878(3) 0.216(7) Uani 1 d . . D .
O23S O 0.2990(5) 0.6566(3) 0.9216(3) 0.195(4) Uani 1 d . . D .
O24S O 0.3355(6) 0.5696(3) 0.8888(3) 0.214(5) Uani 1 d . . D .
C25S C 0.2781(8) 0.5519(4) 0.9292(3) 0.214(7) Uani 1 d . . D .
H25D H 0.2976 0.5567 0.9652 0.257 Uiso 1 calc . . R .
H25E H 0.2368 0.5784 0.9257 0.257 Uiso 1 calc . . R .
C26S C 0.2545(5) 0.4947(3) 0.9232(3) 0.117(3) Uani 1 d . . D .
H26D H 0.2652 0.4813 0.8873 0.176 Uiso 1 calc . . R .
H26E H 0.2029 0.4929 0.9292 0.176 Uiso 1 calc . . R .
H26F H 0.2788 0.4697 0.9488 0.176 Uiso 1 calc . . R .
C31S C -0.0203(4) 0.4286(3) 1.0061(2) 0.117(3) Uani 1 d . . D .
H31A H -0.0274 0.3936 1.0275 0.175 Uiso 1 calc . . R .
H31B H -0.0651 0.4389 0.9886 0.175 Uiso 1 calc . . R .
H31C H -0.0052 0.4607 1.0289 0.175 Uiso 1 calc . . R .
C32S C 0.0327(4) 0.4179(3) 0.9676(3) 0.0968(19) Uani 1 d . . D .
O33S O 0.0964(4) 0.4244(3) 0.9723(3) 0.175(3) Uani 1 d . . D .
O34S O 0.0054(4) 0.3939(2) 0.92433(16) 0.132(2) Uani 1 d . . D .
C35S C 0.0473(8) 0.3725(6) 0.8820(3) 0.277(10) Uani 1 d . . D .
H35A H 0.0928 0.3582 0.8969 0.333 Uiso 1 calc . . R .
H35B H 0.0223 0.3385 0.8669 0.333 Uiso 1 calc . . R .
C36S C 0.0623(4) 0.4080(3) 0.8434(2) 0.101(2) Uani 1 d . . D .
H36A H 0.0211 0.4329 0.8364 0.152 Uiso 1 calc . . R .
H36B H 0.0739 0.3856 0.8116 0.152 Uiso 1 calc . . R .
H36C H 0.1033 0.4321 0.8532 0.152 Uiso 1 calc . . R .
C41S C -0.0822(6) 0.0476(5) 0.5318(8) 0.271(9) Uani 1 d . . D U
H41A H -0.0604 0.0544 0.4971 0.407 Uiso 1 calc . . R .
H41B H -0.0785 0.0829 0.5532 0.407 Uiso 1 calc . . R .
H41C H -0.1325 0.0373 0.5273 0.407 Uiso 1 calc . . R .
C42S C -0.0443(4) -0.0008(4) 0.5588(3) 0.117(2) Uani 1 d . . D U
O43S O 0.0159(3) -0.0114(2) 0.55426(17) 0.1117(15) Uani 1 d . . D U
O44S O -0.0884(4) -0.0167(4) 0.5942(3) 0.170(3) Uani 1 d . . D U
C45S C -0.0606(6) -0.0703(6) 0.6238(5) 0.175(5) Uani 1 d . . D U
H45D H -0.0137 -0.0630 0.6404 0.210 Uiso 1 calc . . R .
H45E H -0.0574 -0.1048 0.6005 0.210 Uiso 1 calc . . R .
C46S C -0.1215(10) -0.0768(11) 0.6659(6) 0.355(15) Uani 1 d . . D U
H46C H -0.1085 -0.0553 0.6979 0.532 Uiso 1 calc . . R .
H46D H -0.1279 -0.1179 0.6746 0.532 Uiso 1 calc . . R .
H46E H -0.1660 -0.0611 0.6516 0.532 Uiso 1 calc . . R .

loop_
_atom_site_aniso_label
_atom_site_aniso_U_11
_atom_site_aniso_U_22
_atom_site_aniso_U_33
_atom_site_aniso_U_23
_atom_site_aniso_U_13
_atom_site_aniso_U_12
C1 0.048(2) 0.050(2) 0.0365(14) -0.0032(14) 0.0031(13) 0.0008(17)
C2 0.049(2) 0.0395(19) 0.0441(15) -0.0071(14) 0.0077(14) -0.0006(16)
C3 0.0445(19) 0.046(2) 0.0405(14) -0.0043(14) 0.0086(13) 0.0001(16)
C4 0.050(2) 0.045(2) 0.0353(13) -0.0011(13) 0.0070(13) 0.0022(16)
C5 0.050(2) 0.053(2) 0.0352(14) 0.0033(14) 0.0019(13) -0.0055(17)
C6 0.061(2) 0.047(2) 0.0398(15) 0.0047(14) 0.0067(15) 0.0009(19)
O7 0.0756(18) 0.0495(16) 0.0378(10) 0.0012(10) -0.0024(11) -0.0115(14)
O8 0.0565(15) 0.0396(14) 0.0421(10) 0.0004(9) 0.0081(10) -0.0050(11)
C9 0.063(2) 0.046(2) 0.0432(15) -0.0048(15) 0.0017(15) -0.0049(19)
N10 0.058(2) 0.0464(18) 0.0481(14) 0.0039(13) -0.0032(13) -0.0094(16)
C11 0.070(3) 0.053(2) 0.0421(15) 0.0067(15) 0.0085(16) 0.000(2)
C12 0.052(2) 0.050(2) 0.0419(15) -0.0067(15) 0.0044(14) -0.0204(18)
O13 0.084(2) 0.0607(18) 0.0473(12) -0.0126(12) 0.0242(13) -0.0192(16)
N14 0.061(2) 0.055(2) 0.0416(13) 0.0022(13) 0.0114(13) -0.0097(16)
C15 0.091(3) 0.061(3) 0.065(2) 0.010(2) 0.018(2) -0.007(3)
C16 0.062(3) 0.071(3) 0.065(2) -0.003(2) -0.0062(19) -0.002(2)
C17 0.078(3) 0.057(3) 0.097(3) 0.009(3) -0.017(3) 0.003(3)
C18 0.124(5) 0.065(3) 0.080(3) 0.022(3) 0.003(3) -0.006(3)
C19 0.137(7) 0.128(7) 0.117(5) 0.060(5) -0.004(5) -0.014(5)
C20 0.280(15) 0.104(7) 0.164(8) 0.064(6) -0.105(9) -0.093(8)
C21 0.195(10) 0.059(4) 0.185(9) 0.024(5) -0.053(8) 0.012(5)
C22 0.122(5) 0.054(3) 0.132(5) 0.005(3) -0.042(4) -0.002(3)
C23 0.0465(19) 0.044(2) 0.0465(16) 0.0000(14) -0.0026(14) -0.0011(16)
C24 0.064(2) 0.064(3) 0.0484(17) -0.0026(17) 0.0057(17) 0.003(2)
C25 0.054(2) 0.092(4) 0.0527(19) -0.016(2) 0.0005(17) 0.000(2)
C26 0.070(3) 0.082(3) 0.0538(19) -0.018(2) -0.0053(18) 0.012(3)
C31 0.055(2) 0.0408(19) 0.0355(13) -0.0010(13) 0.0022(13) -0.0037(16)
C32 0.057(2) 0.052(2) 0.0382(14) 0.0024(14) 0.0071(14) -0.0027(18)
C33 0.058(2) 0.043(2) 0.0356(13) -0.0053(13) -0.0002(14) -0.0079(17)
C34 0.057(2) 0.050(2) 0.0358(14) -0.0037(14) 0.0079(14) 0.0014(18)
C35 0.063(2) 0.041(2) 0.0397(14) 0.0008(13) 0.0071(15) -0.0063(18)
C36 0.051(2) 0.044(2) 0.0461(16) -0.0037(14) 0.0059(15) -0.0081(17)
O37 0.078(2) 0.0333(14) 0.0667(14) -0.0029(11) 0.0161(14) -0.0043(13)
O38 0.0726(17) 0.0417(14) 0.0418(10) -0.0016(10) 0.0170(11) -0.0033(13)
C39 0.056(2) 0.055(2) 0.0418(15) 0.0087(15) 0.0027(15) -0.0010(19)
N40 0.064(2) 0.053(2) 0.0568(16) 0.0040(14) 0.0149(15) 0.0046(17)
C41 0.079(3) 0.049(2) 0.0497(18) 0.0068(16) 0.0209(19) 0.002(2)
C42 0.064(3) 0.063(3) 0.061(2) 0.005(2) 0.0172(19) 0.001(2)
O43 0.160(4) 0.085(3) 0.0534(15) -0.0049(16) 0.019(2) 0.049(3)
N44 0.147(5) 0.070(3) 0.079(3) 0.019(2) -0.023(3) 0.016(3)
C45 0.206(10) 0.140(8) 0.097(5) 0.050(5) -0.036(5) -0.014(7)
C46 0.075(3) 0.070(3) 0.0521(18) -0.0037(19) 0.022(2) 0.001(2)
C47 0.068(3) 0.064(3) 0.063(2) -0.004(2) 0.011(2) 0.010(2)
C48 0.067(3) 0.075(3) 0.091(3) -0.027(3) 0.023(2) 0.007(3)
C49 0.074(4) 0.112(5) 0.154(6) -0.063(5) 0.048(4) -0.029(4)
C50 0.080(4) 0.091(4) 0.141(5) -0.031(4) 0.034(4) -0.031(3)
C51 0.063(3) 0.077(4) 0.132(5) -0.018(3) 0.006(3) 0.011(3)
C52 0.080(3) 0.057(3) 0.096(3) -0.025(3) 0.027(3) 0.001(3)
C53 0.074(2) 0.0369(19) 0.0324(13) -0.0016(12) 0.0066(14) -0.0041(18)
C54 0.073(3) 0.052(2) 0.0462(16) -0.0041(16) 0.0084(17) -0.017(2)
C55 0.080(3) 0.063(3) 0.0530(19) -0.0017(18) -0.0029(19) -0.022(2)
C56 0.097(4) 0.055(3) 0.057(2) -0.0164(19) -0.005(2) -0.027(3)
C61 0.073(3) 0.040(2) 0.0377(14) -0.0045(13) 0.0158(16) -0.0038(18)
C62 0.065(2) 0.041(2) 0.0424(15) -0.0062(14) 0.0133(16) -0.0148(18)
C63 0.077(3) 0.0361(19) 0.0415(15) -0.0035(14) 0.0209(17) -0.0091(18)
C64 0.086(3) 0.040(2) 0.0441(17) 0.0029(15) 0.0136(18) 0.007(2)
C65 0.085(3) 0.041(2) 0.0428(16) 0.0009(14) 0.0242(18) 0.004(2)
C66 0.083(3) 0.040(2) 0.0436(16) 0.0000(14) 0.0232(18) 0.002(2)
O67 0.094(2) 0.0565(17) 0.0412(11) 0.0055(11) 0.0343(13) 0.0111(15)
O68 0.100(2) 0.0582(18) 0.0461(12) 0.0126(12) 0.0307(14) 0.0178(17)
C69 0.089(3) 0.044(2) 0.0491(18) 0.0046(16) 0.023(2) 0.014(2)
N70 0.107(3) 0.059(2) 0.0577(18) 0.0140(16) 0.039(2) 0.019(2)
C71 0.093(3) 0.053(2) 0.0485(17) -0.0005(17) 0.032(2) 0.001(2)
C72 0.096(4) 0.063(3) 0.066(2) 0.019(2) 0.034(2) 0.023(3)
O73 0.101(3) 0.080(2) 0.0570(15) 0.0213(15) 0.0389(16) 0.0150(19)
N74 0.106(3) 0.049(2) 0.067(2) 0.0110(16) 0.035(2) 0.018(2)
C75 0.087(3) 0.048(3) 0.074(2) 0.000(2) -0.002(2) -0.006(2)
C76 0.105(4) 0.069(3) 0.056(2) 0.006(2) 0.030(2) 0.021(3)
C77 0.113(4) 0.055(3) 0.0495(19) -0.0069(18) 0.026(2) -0.003(3)
C78 0.128(6) 0.074(4) 0.139(6) -0.015(4) 0.045(5) -0.013(4)
C79 0.128(6) 0.091(4) 0.151(6) -0.037(4) 0.052(5) -0.035(4)
C80 0.106(4) 0.177(7) 0.062(3) 0.009(4) 0.017(3) -0.051(4)
C81 0.112(5) 0.138(6) 0.100(4) 0.030(4) -0.016(4) -0.050(4)
C82 0.124(5) 0.086(4) 0.112(4) 0.027(4) -0.006(4) 0.010(4)
C83 0.097(3) 0.045(2) 0.0431(16) 0.0057(15) 0.0242(19) -0.010(2)
C84 0.093(4) 0.075(3) 0.0516(19) 0.0042(19) 0.021(2) -0.031(3)
C85 0.162(6) 0.068(3) 0.079(3) -0.014(3) 0.042(4) -0.055(4)
C86 0.142(5) 0.099(4) 0.063(2) -0.013(3) 0.046(3) -0.060(4)
C91 0.071(3) 0.039(2) 0.0432(16) 0.0013(14) 0.0192(17) 0.0039(18)
C92 0.065(2) 0.051(2) 0.0372(14) 0.0018(14) 0.0193(15) -0.0103(19)
C93 0.071(3) 0.041(2) 0.0414(15) -0.0009(14) 0.0273(17) -0.0134(18)
C94 0.067(2) 0.048(2) 0.0396(15) 0.0064(14) 0.0231(17) -0.0055(19)
C95 0.067(2) 0.045(2) 0.0384(14) 0.0046(14) 0.0160(15) -0.0020(18)
C96 0.088(3) 0.047(2) 0.0411(16) 0.0084(15) 0.0294(19) 0.004(2)
O97 0.103(2) 0.0532(17) 0.0422(11) 0.0011(11) 0.0188(13) 0.0140(17)
O98 0.0726(17) 0.0487(15) 0.0352(10) -0.0019(10) 0.0166(11) -0.0031(13)
C99 0.076(3) 0.052(2) 0.0471(17) 0.0048(16) 0.0252(18) 0.005(2)
N100 0.077(2) 0.054(2) 0.0445(14) 0.0056(14) 0.0233(15) 0.0039(18)
C101 0.084(3) 0.060(3) 0.0404(16) 0.0092(16) 0.0156(18) 0.009(2)
C102 0.065(3) 0.058(3) 0.0494(17) 0.0014(17) 0.0111(17) 0.011(2)
O103 0.130(3) 0.059(2) 0.0510(14) 0.0073(13) 0.0223(17) 0.013(2)
N104 0.084(3) 0.060(2) 0.0552(16) 0.0128(16) 0.0205(17) 0.017(2)
C105 0.115(4) 0.091(4) 0.050(2) 0.021(2) 0.029(2) 0.029(3)
C106 0.087(4) 0.076(3) 0.067(2) 0.006(2) 0.022(2) 0.012(3)
C107 0.050(5) 0.091(8) 0.030(3) 0.005(4) 0.015(3) -0.002(4)
C108 0.101(8) 0.115(11) 0.036(4) -0.007(5) 0.016(4) -0.016(7)
C109 0.092(9) 0.189(15) 0.036(4) 0.011(5) -0.001(4) -0.022(8)
C110 0.060(7) 0.200(16) 0.104(6) 0.046(9) 0.010(6) -0.003(8)
C111 0.127(13) 0.117(12) 0.158(10) -0.058(10) -0.068(10) 0.068(10)
C112 0.127(11) 0.137(13) 0.070(5) 0.000(6) 0.015(6) 0.054(9)
C307 0.135(9) 0.058(8) 0.136(10) -0.012(7) -0.012(9) -0.009(8)
C308 0.139(10) 0.142(14) 0.180(13) 0.080(12) -0.001(9) 0.027(11)
C309 0.155(11) 0.179(18) 0.166(14) 0.038(12) -0.050(10) 0.017(13)
C310 0.132(9) 0.166(16) 0.135(10) 0.009(9) -0.071(10) -0.013(12)
C311 0.126(10) 0.110(12) 0.131(10) -0.033(8) -0.045(8) 0.038(10)
C312 0.102(8) 0.072(9) 0.124(12) -0.016(7) -0.026(7) -0.013(7)
C113 0.065(2) 0.043(2) 0.0404(14) -0.0008(14) 0.0165(15) -0.0016(18)
C114 0.063(3) 0.049(2) 0.0549(18) 0.0003(17) 0.0144(17) -0.0071(19)
C115 0.075(3) 0.069(3) 0.065(2) 0.012(2) 0.024(2) -0.005(2)
C116 0.054(2) 0.074(3) 0.061(2) -0.018(2) 0.0063(18) -0.008(2)
C121 0.057(2) 0.046(2) 0.0409(15) -0.0005(14) 0.0054(15) 0.0063(18)
C122 0.046(2) 0.049(2) 0.0400(14) -0.0037(14) -0.0008(13) 0.0086(17)
C123 0.047(2) 0.048(2) 0.0344(13) 0.0008(13) 0.0026(13) 0.0018(16)
C124 0.048(2) 0.048(2) 0.0434(15) -0.0050(14) 0.0031(14) 0.0028(18)
C125 0.0412(19) 0.054(2) 0.0368(14) -0.0111(14) 0.0001(13) 0.0011(16)
C126 0.053(2) 0.053(2) 0.0454(16) -0.0041(15) 0.0147(15) 0.0014(18)
O127 0.0661(18) 0.0604(17) 0.0472(12) -0.0054(12) 0.0162(12) -0.0115(14)
O128 0.0602(17) 0.0531(16) 0.0413(10) -0.0098(10) 0.0060(10) -0.0090(13)
C129 0.051(2) 0.058(2) 0.0328(13) -0.0060(14) 0.0043(13) -0.0061(18)
N130 0.067(2) 0.074(2) 0.0359(13) -0.0096(14) 0.0114(14) -0.0187(19)
C131 0.057(2) 0.084(3) 0.0387(15) -0.0122(17) 0.0116(16) -0.013(2)
C132 0.089(3) 0.097(4) 0.0251(13) -0.0047(17) 0.0169(17) -0.033(3)
O133 0.102(2) 0.088(2) 0.0474(13) -0.0204(14) 0.0310(15) -0.040(2)
N134 0.072(2) 0.062(2) 0.0530(16) 0.0029(15) 0.0035(16) -0.0137(19)
C135 0.088(4) 0.064(3) 0.075(3) 0.003(2) 0.003(2) -0.003(3)
C136 0.082(3) 0.111(5) 0.059(2) -0.024(3) 0.019(2) -0.006(3)
C137 0.086(3) 0.096(4) 0.0468(19) -0.006(2) 0.006(2) 0.014(3)
C138 0.167(7) 0.079(4) 0.066(3) -0.011(3) -0.009(3) 0.047(4)
C139 0.203(8) 0.090(5) 0.061(3) -0.006(3) -0.001(4) 0.030(5)
C140 0.154(7) 0.143(7) 0.074(3) 0.027(4) 0.008(4) 0.003(6)
C141 0.224(11) 0.102(6) 0.103(5) 0.035(5) -0.013(6) -0.019(7)
C142 0.206(9) 0.091(5) 0.082(3) -0.012(3) -0.022(4) -0.043(5)
C143 0.049(2) 0.046(2) 0.0486(16) 0.0024(15) 0.0107(15) -0.0050(17)
C144 0.052(2) 0.057(2) 0.0428(15) 0.0024(15) 0.0021(15) 0.0024(19)
C145 0.072(3) 0.057(3) 0.059(2) 0.0124(18) 0.0000(19) 0.009(2)
C146 0.073(3) 0.072(3) 0.0472(17) 0.0196(18) 0.0028(18) 0.008(2)
C151 0.054(2) 0.044(2) 0.0354(13) 0.0024(13) 0.0121(14) -0.0020(17)
C152 0.0414(18) 0.048(2) 0.0382(13) 0.0026(13) 0.0050(13) -0.0107(16)
C153 0.060(2) 0.0399(19) 0.0325(12) -0.0022(12) 0.0121(14) -0.0060(17)
C154 0.048(2) 0.046(2) 0.0406(14) 0.0030(14) 0.0081(14) -0.0025(17)
C155 0.0430(19) 0.049(2) 0.0375(13) 0.0052(13) 0.0069(13) 0.0028(16)
C156 0.052(2) 0.045(2) 0.0350(13) -0.0012(13) 0.0076(14) -0.0157(16)
O157 0.0534(15) 0.0503(15) 0.0485(11) -0.0049(11) 0.0037(10) -0.0062(12)
O158 0.0456(14) 0.0536(16) 0.0516(12) -0.0021(11) 0.0068(10) -0.0010(12)
C159 0.061(2) 0.052(2) 0.0390(14) 0.0035(14) 0.0102(15) -0.0016(19)
N160 0.061(2) 0.059(2) 0.0448(14) 0.0037(13) 0.0110(14) -0.0064(17)
C161 0.052(2) 0.070(3) 0.0450(16) 0.0041(17) 0.0107(15) 0.002(2)
C162 0.046(2) 0.087(3) 0.0413(16) -0.0032(18) -0.0014(14) -0.016(2)
O163 0.0570(17) 0.072(2) 0.0606(14) -0.0028(14) 0.0120(12) -0.0087(16)
N164 0.061(2) 0.082(3) 0.0419(14) -0.0049(15) 0.0131(14) -0.0188(19)
C165 0.073(3) 0.103(4) 0.055(2) -0.015(2) 0.023(2) -0.032(3)
C166 0.050(2) 0.129(5) 0.0392(16) 0.010(2) 0.0020(15) 0.009(3)
C167 0.090(4) 0.203(7) 0.052(2) -0.010(3) 0.006(2) 0.040(4)
C168 0.082(5) 0.274(10) 0.121(5) -0.021(7) -0.014(4) 0.034(5)
C169 0.080(5) 0.371(15) 0.233(12) -0.175(13) -0.041(6) 0.012(8)
C170 0.100(5) 0.302(13) 0.121(6) -0.082(8) 0.005(4) 0.026(6)
C171 0.116(7) 0.369(15) 0.198(10) -0.155(12) -0.060(7) 0.036(8)
C172 0.090(4) 0.223(8) 0.112(5) -0.007(6) -0.010(4) -0.039(5)
C173 0.0445(19) 0.0422(19) 0.0419(14) 0.0007(13) 0.0088(13) -0.0015(16)
C174 0.068(2) 0.046(2) 0.0397(14) -0.0048(14) 0.0129(15) -0.0056(19)
C175 0.088(3) 0.062(3) 0.0412(16) 0.0008(16) 0.0130(18) -0.009(2)
C176 0.078(3) 0.056(2) 0.0382(15) -0.0031(15) 0.0031(16) -0.009(2)
C181 0.059(2) 0.0339(18) 0.0386(14) 0.0009(13) 0.0118(14) 0.0067(16)
C182 0.072(3) 0.041(2) 0.0339(13) -0.0005(13) 0.0139(15) -0.0028(18)
C183 0.064(2) 0.042(2) 0.0362(14) 0.0003(13) 0.0125(15) 0.0006(18)
C184 0.064(2) 0.0381(19) 0.0404(15) -0.0012(14) 0.0149(15) -0.0055(17)
C185 0.059(2) 0.041(2) 0.0422(15) -0.0023(14) 0.0143(15) 0.0060(17)
C186 0.050(2) 0.041(2) 0.0466(15) -0.0051(14) 0.0072(15) 0.0035(17)
O187 0.0625(18) 0.0449(15) 0.0594(13) 0.0103(12) 0.0090(12) 0.0017(13)
O188 0.0717(18) 0.0506(16) 0.0398(11) 0.0083(10) 0.0201(11) -0.0044(13)
C189 0.053(2) 0.054(2) 0.0526(17) -0.0041(17) 0.0121(16) 0.0005(19)
N190 0.063(2) 0.051(2) 0.0523(15) 0.0117(14) 0.0123(14) 0.0049(17)
C191 0.061(2) 0.061(3) 0.0511(18) 0.0129(17) 0.0088(17) 0.004(2)
C192 0.054(2) 0.044(2) 0.0392(14) 0.0058(14) 0.0062(14) 0.0070(17)
O193 0.076(2) 0.0521(16) 0.0566(13) 0.0054(12) 0.0270(14) 0.0067(14)
N194 0.084(3) 0.062(2) 0.0492(15) 0.0076(15) 0.0263(17) 0.005(2)
C195 0.106(4) 0.053(3) 0.070(2) 0.007(2) 0.034(3) 0.013(3)
C196 0.064(3) 0.066(3) 0.064(2) 0.013(2) -0.0157(19) 0.011(2)
C197 0.080(3) 0.063(3) 0.099(3) 0.000(3) 0.020(3) -0.003(3)
C198 0.103(6) 0.072(4) 0.278(12) -0.043(6) 0.061(7) -0.017(4)
C199 0.153(9) 0.090(6) 0.41(2) -0.020(9) 0.173(12) -0.013(6)
C200 0.237(15) 0.097(7) 0.52(3) -0.096(12) 0.194(18) -0.065(9)
C201 0.188(10) 0.058(4) 0.333(16) -0.025(7) 0.116(11) -0.006(5)
C202 0.102(5) 0.064(4) 0.192(8) -0.008(4) 0.039(5) -0.018(4)
C203 0.072(3) 0.042(2) 0.0449(16) 0.0057(15) 0.0090(17) 0.0024(19)
C204 0.067(3) 0.056(2) 0.0467(17) -0.0015(16) 0.0064(17) 0.001(2)
C205 0.082(3) 0.058(3) 0.0442(16) -0.0089(17) 0.0007(17) 0.003(2)
C206 0.084(3) 0.082(4) 0.059(2) -0.001(2) 0.006(2) -0.003(3)
C211 0.056(2) 0.052(2) 0.0404(15) -0.0031(15) 0.0103(15) -0.0044(18)
C212 0.056(2) 0.055(2) 0.0330(13) 0.0065(14) 0.0095(14) -0.0039(18)
C213 0.048(2) 0.055(2) 0.0429(15) 0.0059(15) 0.0136(14) 0.0000(17)
C214 0.060(2) 0.057(2) 0.0386(15) 0.0048(15) 0.0126(15) 0.0063(19)
C215 0.057(2) 0.054(2) 0.0439(16) 0.0034(16) 0.0099(15) -0.0014(19)
C216 0.050(2) 0.052(2) 0.0545(18) 0.0092(17) 0.0171(16) -0.0018(18)
O217 0.079(2) 0.0481(16) 0.0541(13) 0.0024(11) 0.0291(13) 0.0013(14)
O218 0.0656(17) 0.0549(16) 0.0417(11) 0.0041(11) 0.0142(11) 0.0004(13)
C219 0.061(2) 0.058(3) 0.0526(18) 0.0127(17) 0.0183(17) 0.007(2)
N220 0.070(2) 0.059(2) 0.0486(15) 0.0151(14) 0.0229(15) 0.0110(18)
C221 0.098(3) 0.067(3) 0.0401(16) 0.0077(17) 0.029(2) 0.007(3)
C222 0.086(3) 0.060(3) 0.0516(18) 0.0101(18) 0.025(2) 0.003(2)
O223 0.098(3) 0.055(2) 0.191(5) -0.020(3) 0.050(3) 0.003(2)
N224 0.087(4) 0.086(4) 0.259(9) 0.044(5) 0.036(5) 0.007(3)
C225 0.090(6) 0.138(9) 0.52(3) 0.130(13) 0.102(11) 0.038(6)
C226 0.088(3) 0.086(3) 0.053(2) 0.022(2) 0.020(2) 0.002(3)
C227 0.117(4) 0.071(3) 0.0389(17) -0.0022(18) 0.020(2) 0.018(3)
C228 0.153(5) 0.053(3) 0.062(2) -0.001(2) 0.040(3) 0.022(3)
C229 0.278(11) 0.100(5) 0.044(2) -0.010(3) 0.048(4) 0.036(6)
C230 0.410(18) 0.081(5) 0.049(3) 0.012(3) 0.017(5) 0.001(8)
C231 0.383(16) 0.062(4) 0.068(3) -0.016(3) -0.018(6) 0.059(7)
C232 0.274(11) 0.070(4) 0.056(2) -0.008(2) 0.010(4) 0.079(5)
C233 0.061(2) 0.053(2) 0.0501(17) 0.0007(16) 0.0118(16) 0.002(2)
C234 0.048(2) 0.070(3) 0.0562(18) 0.0150(18) 0.0042(16) 0.005(2)
C235 0.072(3) 0.077(3) 0.063(2) 0.020(2) -0.012(2) -0.010(3)
C236 0.069(3) 0.059(3) 0.070(2) 0.017(2) -0.004(2) 0.008(2)
C1S 0.093(5) 0.232(19) 0.93(6) -0.02(2) 0.020(15) 0.030(8)
C2S 0.126(4) 0.170(13) 0.61(4) -0.078(16) 0.032(11) 0.047(8)
O3S 0.235(10) 0.199(10) 0.454(19) -0.012(9) 0.154(11) 0.054(8)
O4S 0.107(3) 0.093(4) 0.239(7) 0.003(4) -0.003(3) -0.012(3)
C5S 0.131(4) 0.099(5) 0.137(6) -0.038(4) 0.006(4) -0.018(4)
C6S 0.090(3) 0.121(6) 0.138(5) -0.041(5) -0.024(3) 0.015(4)
C11S 0.250(15) 0.137(8) 0.230(13) 0.036(7) -0.078(11) -0.006(8)
C12S 0.135(8) 0.176(11) 0.239(14) -0.014(9) -0.036(9) -0.016(7)
O13S 0.168(7) 0.226(11) 0.51(2) 0.119(12) -0.040(10) -0.080(7)
O14S 0.193(7) 0.163(7) 0.234(9) 0.055(6) -0.034(7) 0.009(6)
C15S 1.15(7) 0.084(9) 0.42(3) -0.042(13) 0.41(4) -0.129(19)
C16S 0.56(3) 0.098(9) 0.219(13) 0.036(8) -0.157(16) 0.023(12)
C21S 0.267(18) 0.39(3) 0.186(12) -0.117(14) 0.088(12) -0.170(18)
C22S 0.281(15) 0.289(17) 0.079(4) -0.041(7) 0.084(7) 0.011(12)
O23S 0.287(10) 0.110(5) 0.188(7) 0.001(5) 0.072(7) 0.026(6)
O24S 0.432(15) 0.076(4) 0.135(5) -0.001(3) -0.133(7) -0.027(6)
C25S 0.41(2) 0.126(8) 0.108(5) -0.009(5) 0.113(9) -0.090(10)
C26S 0.150(7) 0.104(5) 0.098(4) 0.001(4) 0.051(4) -0.018(5)
C31S 0.160(7) 0.104(5) 0.087(3) 0.026(3) 0.053(4) 0.027(5)
C32S 0.076(4) 0.083(4) 0.132(5) 0.025(4) 0.005(4) 0.001(3)
O33S 0.154(6) 0.166(7) 0.204(7) 0.071(5) 0.034(5) 0.000(5)
O34S 0.197(6) 0.130(4) 0.069(2) 0.001(2) 0.027(3) 0.062(4)
C35S 0.342(17) 0.40(2) 0.092(5) 0.113(8) 0.107(8) 0.282(16)
C36S 0.109(5) 0.123(6) 0.072(3) 0.004(3) 0.019(3) 0.019(4)
C41S 0.117(7) 0.138(9) 0.56(3) 0.122(13) -0.135(12) -0.065(6)
C42S 0.094(5) 0.111(6) 0.147(6) -0.021(4) 0.000(4) -0.034(4)
O43S 0.117(4) 0.128(4) 0.090(2) -0.022(3) 0.007(2) 0.001(3)
O44S 0.105(4) 0.184(7) 0.220(7) -0.033(5) 0.004(4) -0.042(4)
C45S 0.141(9) 0.213(12) 0.172(9) 0.026(8) -0.039(6) -0.053(8)
C46S 0.31(2) 0.57(4) 0.186(12) -0.002(14) 0.010(11) -0.30(3)

loop_
_atom_type_symbol
_atom_type_description
_atom_type_scat_dispersion_real
_atom_type_scat_dispersion_imag
_atom_type_scat_source
C C 0.0181 0.0091 'International Tables Vol C Tables 4.2.6.8 and 6.1.1.4'
H H 0.0000 0.0000 'International Tables Vol C Tables 4.2.6.8 and 6.1.1.4'
N N 0.0311 0.0180 'International Tables Vol C Tables 4.2.6.8 and 6.1.1.4'
O O 0.0492 0.0322 'International Tables Vol C Tables 4.2.6.8 and 6.1.1.4'

loop_
_geom_angle_atom_site_label_1
_geom_angle_atom_site_label_2
_geom_angle_atom_site_label_3
_geom_angle
_geom_angle_site_symmetry_1
_geom_angle_site_symmetry_3
C2 C1 C113 122.3(3) . .
C6 C1 C2 117.4(3) . .
C6 C1 C113 120.3(3) . .
C1 C2 H2 118.1 . .
C3 C2 C1 123.9(4) . .
C3 C2 H2 118.1 . .
C2 C3 C23 122.3(3) . .
C4 C3 C2 117.8(3) . .
C4 C3 C23 119.7(3) . .
C3 C4 C5 120.5(3) . .
O8 C4 C3 121.8(3) . .
O8 C4 C5 117.7(3) . .
C6 C5 C4 118.2(4) . .
C9 C5 C4 121.7(3) . .
C9 C5 C6 120.1(3) . .
C1 C6 C5 122.1(3) . .
C1 C6 O7 123.6(3) . .
O7 C6 C5 114.3(4) . .
C6 O7 H7 109.5 . .
C5 C9 H9 117.9 . .
N10 C9 C5 124.3(3) . .
N10 C9 H9 117.9 . .
C9 N10 H10 119.7 . .
C9 N10 C11 120.7(3) . .
C11 N10 H10 119.7 . .
N10 C11 H11 108.8 . .
N10 C11 C12 106.0(3) . .
N10 C11 C16 113.2(4) . .
C12 C11 H11 108.8 . .
C16 C11 H11 108.8 . .
C16 C11 C12 111.1(3) . .
O13 C12 C11 120.7(4) . .
O13 C12 N14 123.2(4) . .
N14 C12 C11 116.0(3) . .
C12 N14 H14 119.0 . .
C12 N14 C15 122.1(3) . .
C15 N14 H14 119.0 . .
N14 C15 H15A 109.5 . .
N14 C15 H15B 109.5 . .
N14 C15 H15C 109.5 . .
H15A C15 H15B 109.5 . .
H15A C15 H15C 109.5 . .
H15B C15 H15C 109.5 . .
C11 C16 H16A 109.4 . .
C11 C16 H16B 109.4 . .
C11 C16 C17 111.2(4) . .
H16A C16 H16B 108.0 . .
C17 C16 H16A 109.4 . .
C17 C16 H16B 109.4 . .
C18 C17 C16 121.2(5) . .
C18 C17 C22 117.2(6) . .
C22 C17 C16 121.3(5) . .
C17 C18 H18 117.5 . .
C17 C18 C19 125.0(7) . .
C19 C18 H18 117.5 . .
C18 C19 H19 121.6 . .
C18 C19 C20 116.7(8) . .
C20 C19 H19 121.6 . .
C19 C20 H20 120.0 . .
C21 C20 C19 120.0(8) . .
C21 C20 H20 120.0 . .
C20 C21 H21 119.0 . .
C20 C21 C22 122.1(8) . .
C22 C21 H21 119.0 . .
C17 C22 C21 119.0(7) . .
C17 C22 H22 120.5 . .
C21 C22 H22 120.5 . .
C3 C23 H23 105.2 . .
C3 C23 C31 110.4(3) . .
C24 C23 C3 115.6(3) . .
C24 C23 H23 105.2 . .
C24 C23 C31 114.2(3) . .
C31 C23 H23 105.2 . .
C23 C24 H24 107.8 . .
C23 C24 C26 112.0(3) . .
C25 C24 C23 113.0(4) . .
C25 C24 H24 107.8 . .
C25 C24 C26 108.1(4) . .
C26 C24 H24 107.8 . .
C24 C25 H25A 109.5 . .
C24 C25 H25B 109.5 . .
C24 C25 H25C 109.5 . .
H25A C25 H25B 109.5 . .
H25A C25 H25C 109.5 . .
H25B C25 H25C 109.5 . .
C24 C26 H26A 109.5 . .
C24 C26 H26B 109.5 . .
C24 C26 H26C 109.5 . .
H26A C26 H26B 109.5 . .
H26A C26 H26C 109.5 . .
H26B C26 H26C 109.5 . .
C32 C31 C23 120.7(3) . .
C36 C31 C23 123.0(3) . .
C36 C31 C32 116.3(3) . .
C31 C32 H32 117.7 . .
C33 C32 C31 124.7(3) . .
C33 C32 H32 117.7 . .
C32 C33 C34 118.5(3) . .
C32 C33 C53 122.8(3) . .
C34 C33 C53 118.7(3) . .
C33 C34 C35 118.0(3) . .
O38 C34 C33 120.6(4) . .
O38 C34 C35 121.4(3) . .
C36 C35 C34 119.3(3) . .
C39 C35 C34 119.4(3) . .
C39 C35 C36 121.1(4) . .
C31 C36 C35 123.2(4) . .
C31 C36 O37 122.3(3) . .
O37 C36 C35 114.5(3) . .
C36 O37 H37 109.5 . .
C35 C39 H39 118.2 . .
N40 C39 C35 123.7(4) . .
N40 C39 H39 118.2 . .
C39 N40 H40 118.1 . .
C39 N40 C41 123.8(4) . .
C41 N40 H40 118.1 . .
N40 C41 H41 109.1 . .
N40 C41 C42 106.1(4) . .
N40 C41 C46 111.0(3) . .
C42 C41 H41 109.1 . .
C46 C41 H41 109.1 . .
C46 C41 C42 112.3(3) . .
O43 C42 C41 121.9(4) . .
O43 C42 N44 123.7(5) . .
N44 C42 C41 114.4(4) . .
C42 N44 H44 121.2 . .
C42 N44 C45 117.6(6) . .
C45 N44 H44 121.2 . .
N44 C45 H45A 109.5 . .
N44 C45 H45B 109.5 . .
N44 C45 H45C 109.5 . .
H45A C45 H45B 109.5 . .
H45A C45 H45C 109.5 . .
H45B C45 H45C 109.5 . .
C41 C46 H46A 108.6 . .
C41 C46 H46B 108.6 . .
H46A C46 H46B 107.6 . .
C47 C46 C41 114.5(4) . .
C47 C46 H46A 108.6 . .
C47 C46 H46B 108.6 . .
C48 C47 C46 123.9(5) . .
C52 C47 C46 120.3(4) . .
C52 C47 C48 115.7(5) . .
C47 C48 H48 118.7 . .
C49 C48 C47 122.7(5) . .
C49 C48 H48 118.7 . .
C48 C49 H49 119.9 . .
C48 C49 C50 120.2(5) . .
C50 C49 H49 119.9 . .
C49 C50 H50 120.7 . .
C51 C50 C49 118.6(6) . .
C51 C50 H50 120.7 . .
C50 C51 H51 118.9 . .
C50 C51 C52 122.3(6) . .
C52 C51 H51 118.9 . .
C47 C52 H52 119.8 . .
C51 C52 C47 120.4(4) . .
C51 C52 H52 119.8 . .
C33 C53 H53 106.3 . .
C33 C53 C54 113.2(3) . .
C54 C53 H53 106.3 . .
C61 C53 C33 109.2(3) . .
C61 C53 H53 106.3 . .
C61 C53 C54 114.9(3) . .
C53 C54 H54 107.9 . .
C53 C54 C55 110.7(3) . .
C55 C54 H54 107.9 . .
C56 C54 C53 111.0(4) . .
C56 C54 H54 107.9 . .
C56 C54 C55 111.2(4) . .
C54 C55 H55A 109.5 . .
C54 C55 H55B 109.5 . .
C54 C55 H55C 109.5 . .
H55A C55 H55B 109.5 . .
H55A C55 H55C 109.5 . .
H55B C55 H55C 109.5 . .
C54 C56 H56A 109.5 . .
C54 C56 H56B 109.5 . .
C54 C56 H56C 109.5 . .
H56A C56 H56B 109.5 . .
H56A C56 H56C 109.5 . .
H56B C56 H56C 109.5 . .
C62 C61 C53 120.5(4) . .
C66 C61 C53 121.9(3) . .
C66 C61 C62 117.6(4) . .
C61 C62 H62 118.3 . .
C63 C62 C61 123.4(4) . .
C63 C62 H62 118.3 . .
C62 C63 C64 119.0(3) . .
C62 C63 C83 121.2(4) . .
C64 C63 C83 119.8(4) . .
C63 C64 C65 119.4(4) . .
O68 C64 C63 122.7(3) . .
O68 C64 C65 117.9(4) . .
C64 C65 C66 119.0(4) . .
C69 C65 C64 122.3(4) . .
C69 C65 C66 118.5(3) . .
C61 C66 C65 121.3(3) . .
O67 C66 C61 123.0(4) . .
O67 C66 C65 115.6(4) . .
C66 O67 H67 109.5 . .
C65 C69 H69 117.8 . .
N70 C69 C65 124.5(3) . .
N70 C69 H69 117.8 . .
C69 N70 H70 118.5 . .
C69 N70 C71 123.0(3) . .
C71 N70 H70 118.5 . .
N70 C71 H71 108.6 . .
N70 C71 C72 106.5(4) . .
N70 C71 C76 112.0(3) . .
C72 C71 H71 108.6 . .
C72 C71 C76 112.5(4) . .
C76 C71 H71 108.6 . .
O73 C72 C71 122.9(4) . .
O73 C72 N74 121.6(4) . .
N74 C72 C71 115.5(4) . .
C72 N74 H74 118.0 . .
C72 N74 C75 124.1(4) . .
C75 N74 H74 118.0 . .
N74 C75 H75A 109.5 . .
N74 C75 H75B 109.5 . .
N74 C75 H75C 109.5 . .
H75A C75 H75B 109.5 . .
H75A C75 H75C 109.5 . .
H75B C75 H75C 109.5 . .
C71 C76 H76A 109.1 . .
C71 C76 H76B 109.1 . .
H76A C76 H76B 107.8 . .
C77 C76 C71 112.5(3) . .
C77 C76 H76A 109.1 . .
C77 C76 H76B 109.1 . .
C78 C77 C76 120.4(3) . .
C78 C77 C82 120.0 . .
C82 C77 C76 119.5(3) . .
C77 C78 H78 120.0 . .
C77 C78 C79 120.0 . .
C79 C78 H78 120.0 . .
C78 C79 H79 120.0 . .
C78 C79 C80 120.0 . .
C80 C79 H79 120.0 . .
C79 C80 H80 120.0 . .
C81 C80 C79 120.0 . .
C81 C80 H80 120.0 . .
C80 C81 H81 120.0 . .
C80 C81 C82 120.0 . .
C82 C81 H81 120.0 . .
C77 C82 H82 120.0 . .
C81 C82 C77 120.0 . .
C81 C82 H82 120.0 . .
C63 C83 H83 104.4 . .
C84 C83 C63 116.4(4) . .
C84 C83 H83 104.4 . .
C84 C83 C91 116.3(4) . .
C91 C83 C63 109.4(3) . .
C91 C83 H83 104.4 . .
C83 C84 H84 107.6 . .
C83 C84 C85 114.2(5) . .
C83 C84 C86 112.9(4) . .
C85 C84 H84 107.6 . .
C86 C84 H84 107.6 . .
C86 C84 C85 106.6(4) . .
C84 C85 H85A 109.5 . .
C84 C85 H85B 109.5 . .
C84 C85 H85C 109.5 . .
H85A C85 H85B 109.5 . .
H85A C85 H85C 109.5 . .
H85B C85 H85C 109.5 . .
C84 C86 H86A 109.5 . .
C84 C86 H86B 109.5 . .
C84 C86 H86C 109.5 . .
H86A C86 H86B 109.5 . .
H86A C86 H86C 109.5 . .
H86B C86 H86C 109.5 . .
C92 C91 C83 119.6(4) . .
C96 C91 C83 122.7(4) . .
C96 C91 C92 117.7(3) . .
C91 C92 H92 118.1 . .
C93 C92 C91 123.8(4) . .
C93 C92 H92 118.1 . .
C92 C93 C94 118.4(4) . .
C92 C93 C113 122.7(4) . .
C94 C93 C113 118.8(3) . .
C93 C94 C95 119.7(3) . .
O98 C94 C93 121.7(4) . .
O98 C94 C95 118.5(4) . .
C96 C95 C94 119.6(4) . .
C99 C95 C94 121.3(3) . .
C99 C95 C96 118.6(4) . .
C91 C96 C95 120.6(4) . .
O97 C96 C91 122.5(4) . .
O97 C96 C95 116.9(4) . .
C96 O97 H97 109.5 . .
C95 C99 H99 118.7 . .
N100 C99 C95 122.7(4) . .
N100 C99 H99 118.7 . .
C99 N100 H100 117.0 . .
C99 N100 C101 125.9(4) . .
C101 N100 H100 117.0 . .
N100 C101 H101 109.7 . .
N100 C101 C102 103.5(4) . .
N100 C101 C106 111.7(3) . .
C102 C101 H101 109.7 . .
C106 C101 H101 109.7 . .
C106 C101 C102 112.4(4) . .
O103 C102 C101 117.9(3) . .
O103 C102 N104 124.7(4) . .
N104 C102 C101 117.3(4) . .
C102 N104 H104 119.1 . .
C102 N104 C105 121.7(4) . .
C105 N104 H104 119.1 . .
N104 C105 H10A 109.5 . .
N104 C105 H10B 109.5 . .
N104 C105 H10C 109.5 . .
H10A C105 H10B 109.5 . .
H10A C105 H10C 109.5 . .
H10B C105 H10C 109.5 . .
C101 C106 H10D 110.1 . .
C101 C106 H10E 110.1 . .
C101 C106 C107 107.8(4) . .
C101 C106 C307 128.6(6) . .
H10D C106 H10E 108.5 . .
C107 C106 H10D 110.1 . .
C107 C106 H10E 110.1 . .
C107 C106 C307 22.9(5) . .
C307 C106 H10D 91.6 . .
C307 C106 H10E 105.5 . .
C108 C107 C106 119.2(5) . .
C108 C107 C112 120.0 . .
C112 C107 C106 120.8(5) . .
C107 C108 H108 120.0 . .
C109 C108 C107 120.0 . .
C109 C108 H108 120.0 . .
C108 C109 H109 120.0 . .
C108 C109 C110 120.0 . .
C110 C109 H109 120.0 . .
C109 C110 H110 120.0 . .
C111 C110 C109 120.0 . .
C111 C110 H110 120.0 . .
C110 C111 H111 120.0 . .
C110 C111 C112 120.0 . .
C112 C111 H111 120.0 . .
C107 C112 H112 120.0 . .
C111 C112 C107 120.0 . .
C111 C112 H112 120.0 . .
C308 C307 C106 126.2(9) . .
C308 C307 C312 120.0 . .
C312 C307 C106 113.7(9) . .
C307 C308 H308 120.0 . .
C309 C308 C307 120.0 . .
C309 C308 H308 120.0 . .
C308 C309 H309 120.0 . .
C310 C309 C308 120.0 . .
C310 C309 H309 120.0 . .
C309 C310 H310 120.0 . .
C309 C310 C311 120.0 . .
C311 C310 H310 120.0 . .
C310 C311 H311 120.0 . .
C310 C311 C312 120.0 . .
C312 C311 H311 120.0 . .
C307 C312 H312 120.0 . .
C311 C312 C307 120.0 . .
C311 C312 H312 120.0 . .
C1 C113 H113 105.7 . .
C93 C113 C1 110.0(3) . .
C93 C113 H113 105.7 . .
C93 C113 C114 114.9(3) . .
C114 C113 C1 114.1(3) . .
C114 C113 H113 105.7 . .
C113 C114 H114 108.3 . .
C115 C114 C113 110.0(4) . .
C115 C114 H114 108.3 . .
C116 C114 C113 113.1(4) . .
C116 C114 H114 108.3 . .
C116 C114 C115 108.6(3) . .
C114 C115 H11A 109.5 . .
C114 C115 H11B 109.5 . .
C114 C115 H11C 109.5 . .
H11A C115 H11B 109.5 . .
H11A C115 H11C 109.5 . .
H11B C115 H11C 109.5 . .
C114 C116 H11D 109.5 . .
C114 C116 H11E 109.5 . .
C114 C116 H11F 109.5 . .
H11D C116 H11E 109.5 . .
H11D C116 H11F 109.5 . .
H11E C116 H11F 109.5 . .
C122 C121 C126 117.1(4) . .
C122 C121 C233 121.6(3) . .
C126 C121 C233 121.2(3) . .
C121 C122 H122 117.4 . .
C123 C122 C121 125.2(3) . .
C123 C122 H122 117.4 . .
C122 C123 C124 118.0(3) . .
C122 C123 C143 125.0(3) . .
C124 C123 C143 117.0(3) . .
C125 C124 C123 117.0(3) . .
O128 C124 C123 121.2(3) . .
O128 C124 C125 121.8(3) . .
C124 C125 C129 118.9(3) . .
C126 C125 C124 123.1(3) . .
C126 C125 C129 117.9(3) . .
C121 C126 C125 119.3(3) . .
O127 C126 C121 123.2(4) . .
O127 C126 C125 117.4(3) . .
C126 O127 H127 109.5 . .
C125 C129 H129 117.7 . .
N130 C129 C125 124.6(3) . .
N130 C129 H129 117.7 . .
C129 N130 H130 118.6 . .
C129 N130 C131 122.8(3) . .
C131 N130 H130 118.6 . .
N130 C131 H131 109.3 . .
N130 C131 C132 105.5(4) . .
N130 C131 C136 110.7(3) . .
C132 C131 H131 109.3 . .
C136 C131 H131 109.3 . .
C136 C131 C132 112.5(4) . .
O133 C132 C131 118.7(4) . .
O133 C132 N134 127.0(5) . .
N134 C132 C131 114.3(4) . .
C132 N134 H134 119.4 . .
C132 N134 C135 121.2(4) . .
C135 N134 H134 119.4 . .
N134 C135 H13A 109.5 . .
N134 C135 H13B 109.5 . .
N134 C135 H13C 109.5 . .
H13A C135 H13B 109.5 . .
H13A C135 H13C 109.5 . .
H13B C135 H13C 109.5 . .
C131 C136 H13D 109.3 . .
C131 C136 H13E 109.3 . .
H13D C136 H13E 107.9 . .
C137 C136 C131 111.8(3) . .
C137 C136 H13D 109.3 . .
C137 C136 H13E 109.3 . .
C138 C137 C136 121.4(6) . .
C138 C137 C142 118.6(5) . .
C142 C137 C136 120.0(5) . .
C137 C138 H138 118.9 . .
C137 C138 C139 122.2(7) . .
C139 C138 H138 118.9 . .
C138 C139 H139 121.2 . .
C140 C139 C138 117.6(7) . .
C140 C139 H139 121.2 . .
C139 C140 H140 119.5 . .
C141 C140 C139 121.1(6) . .
C141 C140 H140 119.5 . .
C140 C141 H141 120.4 . .
C140 C141 C142 119.3(7) . .
C142 C141 H141 120.4 . .
C137 C142 H142 119.3 . .
C141 C142 C137 121.3(7) . .
C141 C142 H142 119.3 . .
C123 C143 H143 106.8 . .
C144 C143 C123 113.4(3) . .
C144 C143 H143 106.8 . .
C151 C143 C123 109.4(3) . .
C151 C143 H143 106.8 . .
C151 C143 C144 113.1(3) . .
C143 C144 H144 110.2 . .
C145 C144 C143 110.6(3) . .
C145 C144 H144 110.2 . .
C145 C144 C146 106.9(3) . .
C146 C144 C143 108.7(3) . .
C146 C144 H144 110.2 . .
C144 C145 H14A 109.5 . .
C144 C145 H14B 109.5 . .
C144 C145 H14C 109.5 . .
H14A C145 H14B 109.5 . .
H14A C145 H14C 109.5 . .
H14B C145 H14C 109.5 . .
C144 C146 H14D 109.5 . .
C144 C146 H14E 109.5 . .
C144 C146 H14F 109.5 . .
H14D C146 H14E 109.5 . .
H14D C146 H14F 109.5 . .
H14E C146 H14F 109.5 . .
C152 C151 C143 122.2(3) . .
C156 C151 C143 121.0(3) . .
C156 C151 C152 116.8(3) . .
C151 C152 H152 117.8 . .
C153 C152 C151 124.3(3) . .
C153 C152 H152 117.8 . .
C152 C153 C154 118.6(3) . .
C152 C153 C173 123.4(3) . .
C154 C153 C173 117.9(3) . .
C153 C154 C155 118.0(3) . .
O158 C154 C153 121.9(3) . .
O158 C154 C155 120.1(3) . .
C156 C155 C154 119.7(3) . .
C159 C155 C154 120.1(3) . .
C159 C155 C156 120.1(3) . .
C151 C156 C155 122.2(3) . .
C151 C156 O157 121.4(3) . .
O157 C156 C155 116.3(3) . .
C156 O157 H157 109.5 . .
C155 C159 H159 118.4 . .
N160 C159 C155 123.1(4) . .
N160 C159 H159 118.4 . .
C159 N160 H160 116.7 . .
C159 N160 C161 126.5(4) . .
C161 N160 H160 116.7 . .
N160 C161 H161 110.2 . .
N160 C161 C162 106.2(3) . .
N160 C161 C166 108.6(3) . .
C162 C161 H161 110.2 . .
C162 C161 C166 111.3(4) . .
C166 C161 H161 110.2 . .
O163 C162 C161 119.3(3) . .
O163 C162 N164 123.1(4) . .
N164 C162 C161 117.3(4) . .
C162 N164 H164 118.6 . .
C162 N164 C165 122.8(4) . .
C165 N164 H164 118.6 . .
N164 C165 H16C 109.5 . .
N164 C165 H16D 109.5 . .
N164 C165 H16E 109.5 . .
H16C C165 H16D 109.5 . .
H16C C165 H16E 109.5 . .
H16D C165 H16E 109.5 . .
C161 C166 H16F 109.5 . .
C161 C166 H16G 109.5 . .
H16F C166 H16G 108.1 . .
C167 C166 C161 110.7(4) . .
C167 C166 H16F 109.5 . .
C167 C166 H16G 109.5 . .
C168 C167 C166 120.9(4) . .
C168 C167 C172 120.0 . .
C172 C167 C166 118.9(4) . .
C167 C168 H168 120.0 . .
C167 C168 C169 120.0 . .
C169 C168 H168 120.0 . .
C168 C169 H169 120.0 . .
C170 C169 C168 120.0 . .
C170 C169 H169 120.0 . .
C169 C170 H170 120.0 . .
C169 C170 C171 120.0 . .
C171 C170 H170 120.0 . .
C170 C171 H171 120.0 . .
C172 C171 C170 120.0 . .
C172 C171 H171 120.0 . .
C167 C172 H172 120.0 . .
C171 C172 C167 120.0 . .
C171 C172 H172 120.0 . .
C153 C173 H173 105.9 . .
C153 C173 C174 113.4(3) . .
C174 C173 H173 105.9 . .
C181 C173 C153 109.8(2) . .
C181 C173 H173 105.9 . .
C181 C173 C174 115.0(3) . .
C173 C174 H174 108.9 . .
C175 C174 C173 111.6(3) . .
C175 C174 H174 108.9 . .
C176 C174 C173 110.0(3) . .
C176 C174 H174 108.9 . .
C176 C174 C175 108.7(3) . .
C174 C175 H17A 109.5 . .
C174 C175 H17B 109.5 . .
C174 C175 H17C 109.5 . .
H17A C175 H17B 109.5 . .
H17A C175 H17C 109.5 . .
H17B C175 H17C 109.5 . .
C174 C176 H17D 109.5 . .
C174 C176 H17E 109.5 . .
C174 C176 H17F 109.5 . .
H17D C176 H17E 109.5 . .
H17D C176 H17F 109.5 . .
H17E C176 H17F 109.5 . .
C182 C181 C173 122.4(3) . .
C186 C181 C173 119.8(3) . .
C186 C181 C182 117.8(3) . .
C181 C182 H182 117.7 . .
C183 C182 C181 124.6(4) . .
C183 C182 H182 117.7 . .
C182 C183 C184 117.3(4) . .
C182 C183 C203 124.1(4) . .
C184 C183 C203 118.7(3) . .
C183 C184 C185 120.8(3) . .
O188 C184 C183 120.2(4) . .
O188 C184 C185 119.0(4) . .
C184 C185 C186 118.5(4) . .
C189 C185 C184 122.4(3) . .
C189 C185 C186 119.1(4) . .
C181 C186 C185 121.1(4) . .
O187 C186 C181 124.3(3) . .
O187 C186 C185 114.6(3) . .
C186 O187 H187 109.5 . .
C185 C189 H189 118.5 . .
N190 C189 C185 123.0(4) . .
N190 C189 H189 118.5 . .
C189 N190 H190 120.0 . .
C189 N190 C191 120.0(3) . .
C191 N190 H190 120.0 . .
N190 C191 H191 109.4 . .
N190 C191 C192 107.4(3) . .
N190 C191 C196 111.7(4) . .
C192 C191 H191 109.4 . .
C196 C191 H191 109.4 . .
C196 C191 C192 109.4(3) . .
O193 C192 C191 121.8(3) . .
O193 C192 N194 123.6(4) . .
N194 C192 C191 114.6(3) . .
C192 N194 H194 119.0 . .
C192 N194 C195 122.0(3) . .
C195 N194 H194 119.0 . .
N194 C195 H19A 109.5 . .
N194 C195 H19B 109.5 . .
N194 C195 H19C 109.5 . .
H19A C195 H19B 109.5 . .
H19A C195 H19C 109.5 . .
H19B C195 H19C 109.5 . .
C191 C196 H19D 108.5 . .
C191 C196 H19E 108.5 . .
H19D C196 H19E 107.5 . .
C197 C196 C191 115.1(4) . .
C197 C196 H19D 108.5 . .
C197 C196 H19E 108.5 . .
C198 C197 C196 120.5(3) . .
C198 C197 C202 120.0 . .
C202 C197 C196 119.1(3) . .
C197 C198 H198 120.0 . .
C199 C198 C197 120.0 . .
C199 C198 H198 120.0 . .
C198 C199 H199 120.0 . .
C198 C199 C200 120.0 . .
C200 C199 H199 120.0 . .
C199 C200 H200 120.0 . .
C201 C200 C199 120.0 . .
C201 C200 H200 120.0 . .
C200 C201 H201 120.0 . .
C200 C201 C202 120.0 . .
C202 C201 H201 120.0 . .
C197 C202 H202 120.0 . .
C201 C202 C197 120.0 . .
C201 C202 H202 120.0 . .
C183 C203 H203 106.8 . .
C183 C203 C204 114.5(3) . .
C183 C203 C211 109.9(3) . .
C204 C203 H203 106.8 . .
C211 C203 H203 106.8 . .
C211 C203 C204 111.6(3) . .
C203 C204 H204 109.1 . .
C205 C204 C203 109.2(4) . .
C205 C204 H204 109.1 . .
C206 C204 C203 111.9(3) . .
C206 C204 H204 109.1 . .
C206 C204 C205 108.3(4) . .
C204 C205 H20A 109.5 . .
C204 C205 H20B 109.5 . .
C204 C205 H20C 109.5 . .
H20A C205 H20B 109.5 . .
H20A C205 H20C 109.5 . .
H20B C205 H20C 109.5 . .
C204 C206 H20D 109.5 . .
C204 C206 H20E 109.5 . .
C204 C206 H20F 109.5 . .
H20D C206 H20E 109.5 . .
H20D C206 H20F 109.5 . .
H20E C206 H20F 109.5 . .
C212 C211 C203 122.4(3) . .
C216 C211 C203 120.5(4) . .
C216 C211 C212 117.1(3) . .
C211 C212 H212 117.3 . .
C213 C212 C211 125.4(3) . .
C213 C212 H212 117.3 . .
C212 C213 C214 116.5(4) . .
C212 C213 C233 123.0(3) . .
C214 C213 C233 120.5(3) . .
C215 C214 C213 119.7(3) . .
O218 C214 C213 119.5(4) . .
O218 C214 C215 120.8(3) . .
C216 C215 C214 119.6(3) . .
C216 C215 C219 119.5(4) . .
C219 C215 C214 120.9(3) . .
C211 C216 C215 121.6(4) . .
O217 C216 C211 122.2(3) . .
O217 C216 C215 116.1(3) . .
C216 O217 H217 109.5 . .
C215 C219 H219 118.6 . .
N220 C219 C215 122.8(4) . .
N220 C219 H219 118.6 . .
C219 N220 H220 119.0 . .
C219 N220 C221 122.1(4) . .
C221 N220 H220 119.0 . .
N220 C221 H221 110.2 . .
N220 C221 C222 107.3(4) . .
N220 C221 C226 107.8(4) . .
C222 C221 H221 110.2 . .
C222 C221 C226 110.9(4) . .
C226 C221 H221 110.2 . .
O223 C222 C221 121.0(4) . .
O223 C222 N224 118.9(5) . .
N224 C222 C221 119.7(5) . .
C222 N224 H224 119.2 . .
C222 N224 C225 121.5(7) . .
C225 N224 H224 119.2 . .
N224 C225 H22A 109.5 . .
N224 C225 H22B 109.5 . .
N224 C225 H22C 109.5 . .
H22A C225 H22B 109.5 . .
H22A C225 H22C 109.5 . .
H22B C225 H22C 109.5 . .
C221 C226 H22D 108.8 . .
C221 C226 H22E 108.8 . .
H22D C226 H22E 107.7 . .
C227 C226 C221 113.6(4) . .
C227 C226 H22D 108.8 . .
C227 C226 H22E 108.8 . .
C228 C227 C226 121.3(5) . .
C232 C227 C226 118.4(4) . .
C232 C227 C228 120.2(4) . .
C227 C228 H228 120.8 . .
C227 C228 C229 118.4(5) . .
C229 C228 H228 120.8 . .
C228 C229 H229 119.5 . .
C230 C229 C228 120.9(5) . .
C230 C229 H229 119.5 . .
C229 C230 H230 119.3 . .
C229 C230 C231 121.3(5) . .
C231 C230 H230 119.3 . .
C230 C231 H231 120.8 . .
C232 C231 C230 118.4(6) . .
C232 C231 H231 120.8 . .
C227 C232 H232 119.7 . .
C231 C232 C227 120.6(5) . .
C231 C232 H232 119.7 . .
C121 C233 H233 105.8 . .
C213 C233 C121 109.5(3) . .
C213 C233 H233 105.8 . .
C213 C233 C234 114.0(4) . .
C234 C233 C121 115.1(3) . .
C234 C233 H233 105.8 . .
C233 C234 H234 108.1 . .
C233 C234 C235 112.7(3) . .
C233 C234 C236 111.4(4) . .
C235 C234 H234 108.1 . .
C236 C234 H234 108.1 . .
C236 C234 C235 108.3(4) . .
C234 C235 H23A 109.5 . .
C234 C235 H23B 109.5 . .
C234 C235 H23C 109.5 . .
H23A C235 H23B 109.5 . .
H23A C235 H23C 109.5 . .
H23B C235 H23C 109.5 . .
C234 C236 H23D 109.5 . .
C234 C236 H23E 109.5 . .
C234 C236 H23F 109.5 . .
H23D C236 H23E 109.5 . .
H23D C236 H23F 109.5 . .
H23E C236 H23F 109.5 . .
H1SA C1S H1SB 109.5 . .
H1SA C1S H1SC 109.5 . .
H1SB C1S H1SC 109.5 . .
C2S C1S H1SA 109.5 . .
C2S C1S H1SB 109.5 . .
C2S C1S H1SC 109.5 . .
O3S C2S C1S 116.6(15) . .
O3S C2S O4S 130.5(15) . .
O4S C2S C1S 112.6(13) . .
C2S O4S C5S 113.4(10) . .
O4S C5S H5SA 109.3 . .
O4S C5S H5SB 109.3 . .
O4S C5S C6S 111.4(6) . .
H5SA C5S H5SB 108.0 . .
C6S C5S H5SA 109.3 . .
C6S C5S H5SB 109.3 . .
C5S C6S H6SA 109.5 . .
C5S C6S H6SB 109.5 . .
C5S C6S H6SC 109.5 . .
H6SA C6S H6SB 109.5 . .
H6SA C6S H6SC 109.5 . .
H6SB C6S H6SC 109.5 . .
H11G C11S H11H 109.5 . .
H11G C11S H11I 109.5 . .
H11H C11S H11I 109.5 . .
C12S C11S H11G 109.5 . .
C12S C11S H11H 109.5 . .
C12S C11S H11I 109.5 . .
O13S C12S C11S 126.2(16) . .
O13S C12S O14S 121.4(15) . .
O14S C12S C11S 111.0(12) . .
C12S O14S C15S 114.1(15) . .
O14S C15S H15D 109.2 . .
O14S C15S H15E 109.2 . .
H15D C15S H15E 107.9 . .
C16S C15S O14S 112.1(18) . .
C16S C15S H15D 109.2 . .
C16S C15S H15E 109.2 . .
C15S C16S H16H 109.5 . .
C15S C16S H16I 109.5 . .
C15S C16S H16J 109.5 . .
H16H C16S H16I 109.5 . .
H16H C16S H16J 109.5 . .
H16I C16S H16J 109.5 . .
H21A C21S H21B 109.5 . .
H21A C21S H21C 109.5 . .
H21B C21S H21C 109.5 . .
C22S C21S H21A 109.5 . .
C22S C21S H21B 109.5 . .
C22S C21S H21C 109.5 . .
O23S C22S C21S 126.6(13) . .
O23S C22S O24S 121.1(10) . .
O24S C22S C21S 111.9(10) . .
C22S O24S C25S 104.5(9) . .
O24S C25S H25D 108.9 . .
O24S C25S H25E 108.9 . .
H25D C25S H25E 107.7 . .
C26S C25S O24S 113.4(7) . .
C26S C25S H25D 108.9 . .
C26S C25S H25E 108.9 . .
C25S C26S H26D 109.5 . .
C25S C26S H26E 109.5 . .
C25S C26S H26F 109.5 . .
H26D C26S H26E 109.5 . .
H26D C26S H26F 109.5 . .
H26E C26S H26F 109.5 . .
H31A C31S H31B 109.5 . .
H31A C31S H31C 109.5 . .
H31B C31S H31C 109.5 . .
C32S C31S H31A 109.5 . .
C32S C31S H31B 109.5 . .
C32S C31S H31C 109.5 . .
O33S C32S C31S 127.1(9) . .
O33S C32S O34S 121.0(7) . .
O34S C32S C31S 111.7(7) . .
C32S O34S C35S 123.6(9) . .
O34S C35S H35A 107.8 . .
O34S C35S H35B 107.8 . .
H35A C35S H35B 107.2 . .
C36S C35S O34S 117.9(9) . .
C36S C35S H35A 107.8 . .
C36S C35S H35B 107.8 . .
C35S C36S H36A 109.5 . .
C35S C36S H36B 109.5 . .
C35S C36S H36C 109.5 . .
H36A C36S H36B 109.5 . .
H36A C36S H36C 109.5 . .
H36B C36S H36C 109.5 . .
H41A C41S H41B 109.5 . .
H41A C41S H41C 109.5 . .
H41B C41S H41C 109.5 . .
C42S C41S H41A 109.5 . .
C42S C41S H41B 109.5 . .
C42S C41S H41C 109.5 . .
O43S C42S C41S 125.2(9) . .
O43S C42S O44S 129.9(10) . .
O44S C42S C41S 103.2(10) . .
C42S O44S C45S 110.8(8) . .
O44S C45S H45D 111.9 . .
O44S C45S H45E 111.9 . .
O44S C45S C46S 99.3(12) . .
H45D C45S H45E 109.6 . .
C46S C45S H45D 111.9 . .
C46S C45S H45E 111.9 . .
C45S C46S H46C 109.5 . .
C45S C46S H46D 109.5 . .
C45S C46S H46E 109.5 . .
H46C C46S H46D 109.5 . .
H46C C46S H46E 109.5 . .
H46D C46S H46E 109.5 . .

loop_
_geom_bond_atom_site_label_1
_geom_bond_atom_site_label_2
_geom_bond_distance
_geom_bond_site_symmetry_2
C1 C2 1.401(5) .
C1 C6 1.358(6) .
C1 C113 1.535(5) .
C2 H2 0.9500 .
C2 C3 1.401(5) .
C3 C4 1.372(5) .
C3 C23 1.526(5) .
C4 C5 1.439(5) .
C4 O8 1.348(4) .
C5 C6 1.420(5) .
C5 C9 1.410(6) .
C6 O7 1.376(4) .
O7 H7 0.8400 .
C9 H9 0.9500 .
C9 N10 1.300(5) .
N10 H10 0.8800 .
N10 C11 1.470(6) .
C11 H11 1.0000 .
C11 C12 1.549(5) .
C11 C16 1.489(7) .
C12 O13 1.222(4) .
C12 N14 1.325(5) .
N14 H14 0.8800 .
N14 C15 1.479(6) .
C15 H15A 0.9800 .
C15 H15B 0.9800 .
C15 H15C 0.9800 .
C16 H16A 0.9900 .
C16 H16B 0.9900 .
C16 C17 1.538(7) .
C17 C18 1.320(8) .
C17 C22 1.380(8) .
C18 H18 0.9500 .
C18 C19 1.398(8) .
C19 H19 0.9500 .
C19 C20 1.406(12) .
C20 H20 0.9500 .
C20 C21 1.288(13) .
C21 H21 0.9500 .
C21 C22 1.437(11) .
C22 H22 0.9500 .
C23 H23 1.0000 .
C23 C24 1.516(6) .
C23 C31 1.529(5) .
C24 H24 1.0000 .
C24 C25 1.504(6) .
C24 C26 1.534(6) .
C25 H25A 0.9800 .
C25 H25B 0.9800 .
C25 H25C 0.9800 .
C26 H26A 0.9800 .
C26 H26B 0.9800 .
C26 H26C 0.9800 .
C31 C32 1.414(5) .
C31 C36 1.357(5) .
C32 H32 0.9500 .
C32 C33 1.384(5) .
C33 C34 1.429(5) .
C33 C53 1.539(5) .
C34 C35 1.436(5) .
C34 O38 1.299(4) .
C35 C36 1.423(5) .
C35 C39 1.404(5) .
C36 O37 1.379(5) .
O37 H37 0.8400 .
C39 H39 0.9500 .
C39 N40 1.299(5) .
N40 H40 0.8800 .
N40 C41 1.472(5) .
C41 H41 1.0000 .
C41 C42 1.550(6) .
C41 C46 1.486(7) .
C42 O43 1.193(6) .
C42 N44 1.333(7) .
N44 H44 0.8800 .
N44 C45 1.474(9) .
C45 H45A 0.9800 .
C45 H45B 0.9800 .
C45 H45C 0.9800 .
C46 H46A 0.9900 .
C46 H46B 0.9900 .
C46 C47 1.482(7) .
C47 C48 1.406(6) .
C47 C52 1.400(7) .
C48 H48 0.9500 .
C48 C49 1.347(8) .
C49 H49 0.9500 .
C49 C50 1.395(8) .
C50 H50 0.9500 .
C50 C51 1.335(8) .
C51 H51 0.9500 .
C51 C52 1.385(8) .
C52 H52 0.9500 .
C53 H53 1.0000 .
C53 C54 1.542(6) .
C53 C61 1.531(6) .
C54 H54 1.0000 .
C54 C55 1.553(6) .
C54 C56 1.533(6) .
C55 H55A 0.9800 .
C55 H55B 0.9800 .
C55 H55C 0.9800 .
C56 H56A 0.9800 .
C56 H56B 0.9800 .
C56 H56C 0.9800 .
C61 C62 1.415(4) .
C61 C66 1.372(6) .
C62 H62 0.9500 .
C62 C63 1.382(6) .
C63 C64 1.400(6) .
C63 C83 1.536(4) .
C64 C65 1.429(4) .
C64 O68 1.328(5) .
C65 C66 1.434(6) .
C65 C69 1.406(6) .
C66 O67 1.370(4) .
O67 H67 0.8400 .
C69 H69 0.9500 .
C69 N70 1.322(6) .
N70 H70 0.8800 .
N70 C71 1.448(6) .
C71 H71 1.0000 .
C71 C72 1.507(6) .
C71 C76 1.568(7) .
C72 O73 1.251(5) .
C72 N74 1.342(6) .
N74 H74 0.8800 .
N74 C75 1.482(6) .
C75 H75A 0.9800 .
C75 H75B 0.9800 .
C75 H75C 0.9800 .
C76 H76A 0.9900 .
C76 H76B 0.9900 .
C76 C77 1.530(6) .
C77 C78 1.3900 .
C77 C82 1.3900 .
C78 H78 0.9500 .
C78 C79 1.3900 .
C79 H79 0.9500 .
C79 C80 1.3900 .
C80 H80 0.9500 .
C80 C81 1.3900 .
C81 H81 0.9500 .
C81 C82 1.3900 .
C82 H82 0.9500 .
C83 H83 1.0000 .
C83 C84 1.441(7) .
C83 C91 1.531(5) .
C84 H84 1.0000 .
C84 C85 1.565(7) .
C84 C86 1.554(5) .
C85 H85A 0.9800 .
C85 H85B 0.9800 .
C85 H85C 0.9800 .
C86 H86A 0.9800 .
C86 H86B 0.9800 .
C86 H86C 0.9800 .
C91 C92 1.421(6) .
C91 C96 1.396(6) .
C92 H92 0.9500 .
C92 C93 1.378(5) .
C93 C94 1.411(6) .
C93 C113 1.527(6) .
C94 C95 1.438(6) .
C94 O98 1.324(5) .
C95 C96 1.418(6) .
C95 C99 1.413(6) .
C96 O97 1.349(5) .
O97 H97 0.8400 .
C99 H99 0.9500 .
C99 N100 1.311(5) .
N100 H100 0.8800 .
N100 C101 1.458(6) .
C101 H101 1.0000 .
C101 C102 1.535(5) .
C101 C106 1.496(7) .
C102 O103 1.239(5) .
C102 N104 1.302(5) .
N104 H104 0.8800 .
N104 C105 1.446(5) .
C105 H10A 0.9800 .
C105 H10B 0.9800 .
C105 H10C 0.9800 .
C106 H10D 0.9900 .
C106 H10E 0.9900 .
C106 C107 1.549(8) .
C106 C307 1.564(10) .
C107 C108 1.3900 .
C107 C112 1.3900 .
C108 H108 0.9500 .
C108 C109 1.3900 .
C109 H109 0.9500 .
C109 C110 1.3900 .
C110 H110 0.9500 .
C110 C111 1.3900 .
C111 H111 0.9500 .
C111 C112 1.3900 .
C112 H112 0.9500 .
C307 C308 1.3900 .
C307 C312 1.3900 .
C308 H308 0.9500 .
C308 C309 1.3900 .
C309 H309 0.9500 .
C309 C310 1.3900 .
C310 H310 0.9500 .
C310 C311 1.3900 .
C311 H311 0.9500 .
C311 C312 1.3900 .
C312 H312 0.9500 .
C113 H113 1.0000 .
C113 C114 1.532(6) .
C114 H114 1.0000 .
C114 C115 1.527(5) .
C114 C116 1.484(7) .
C115 H11A 0.9800 .
C115 H11B 0.9800 .
C115 H11C 0.9800 .
C116 H11D 0.9800 .
C116 H11E 0.9800 .
C116 H11F 0.9800 .
C121 C122 1.397(5) .
C121 C126 1.398(5) .
C121 C233 1.541(6) .
C122 H122 0.9500 .
C122 C123 1.366(5) .
C123 C124 1.439(5) .
C123 C143 1.540(4) .
C124 C125 1.406(4) .
C124 O128 1.302(5) .
C125 C126 1.398(6) .
C125 C129 1.447(4) .
C126 O127 1.360(4) .
O127 H127 0.8400 .
C129 H129 0.9500 .
C129 N130 1.278(5) .
N130 H130 0.8800 .
N130 C131 1.461(4) .
C131 H131 1.0000 .
C131 C132 1.568(7) .
C131 C136 1.548(8) .
C132 O133 1.233(5) .
C132 N134 1.297(6) .
N134 H134 0.8800 .
N134 C135 1.443(6) .
C135 H13A 0.9800 .
C135 H13B 0.9800 .
C135 H13C 0.9800 .
C136 H13D 0.9900 .
C136 H13E 0.9900 .
C136 C137 1.515(6) .
C137 C138 1.324(9) .
C137 C142 1.412(9) .
C138 H138 0.9500 .
C138 C139 1.441(7) .
C139 H139 0.9500 .
C139 C140 1.389(11) .
C140 H140 0.9500 .
C140 C141 1.372(12) .
C141 H141 0.9500 .
C141 C142 1.387(10) .
C142 H142 0.9500 .
C143 H143 1.0000 .
C143 C144 1.538(5) .
C143 C151 1.512(5) .
C144 H144 1.0000 .
C144 C145 1.523(6) .
C144 C146 1.533(5) .
C145 H14A 0.9800 .
C145 H14B 0.9800 .
C145 H14C 0.9800 .
C146 H14D 0.9800 .
C146 H14E 0.9800 .
C146 H14F 0.9800 .
C151 C152 1.418(5) .
C151 C156 1.357(5) .
C152 H152 0.9500 .
C152 C153 1.389(5) .
C153 C154 1.402(6) .
C153 C173 1.531(5) .
C154 C155 1.457(5) .
C154 O158 1.311(5) .
C155 C156 1.410(5) .
C155 C159 1.402(6) .
C156 O157 1.387(4) .
O157 H157 0.8400 .
C159 H159 0.9500 .
C159 N160 1.319(5) .
N160 H160 0.8800 .
N160 C161 1.439(6) .
C161 H161 1.0000 .
C161 C162 1.524(6) .
C161 C166 1.534(5) .
C162 O163 1.238(6) .
C162 N164 1.307(5) .
N164 H164 0.8800 .
N164 C165 1.456(5) .
C165 H16C 0.9800 .
C165 H16D 0.9800 .
C165 H16E 0.9800 .
C166 H16F 0.9900 .
C166 H16G 0.9900 .
C166 C167 1.504(6) .
C167 C168 1.3900 .
C167 C172 1.3900 .
C168 H168 0.9500 .
C168 C169 1.3900 .
C169 H169 0.9500 .
C169 C170 1.3900 .
C170 H170 0.9500 .
C170 C171 1.3900 .
C171 H171 0.9500 .
C171 C172 1.3900 .
C172 H172 0.9500 .
C173 H173 1.0000 .
C173 C174 1.537(5) .
C173 C181 1.525(4) .
C174 H174 1.0000 .
C174 C175 1.522(5) .
C174 C176 1.506(5) .
C175 H17A 0.9800 .
C175 H17B 0.9800 .
C175 H17C 0.9800 .
C176 H17D 0.9800 .
C176 H17E 0.9800 .
C176 H17F 0.9800 .
C181 C182 1.400(6) .
C181 C186 1.394(5) .
C182 H182 0.9500 .
C182 C183 1.385(5) .
C183 C184 1.417(6) .
C183 C203 1.503(6) .
C184 C185 1.429(6) .
C184 O188 1.336(4) .
C185 C186 1.429(5) .
C185 C189 1.394(6) .
C186 O187 1.354(5) .
O187 H187 0.8400 .
C189 H189 0.9500 .
C189 N190 1.312(5) .
N190 H190 0.8800 .
N190 C191 1.466(5) .
C191 H191 1.0000 .
C191 C192 1.531(6) .
C191 C196 1.519(6) .
C192 O193 1.201(4) .
C192 N194 1.336(5) .
N194 H194 0.8800 .
N194 C195 1.444(6) .
C195 H19A 0.9800 .
C195 H19B 0.9800 .
C195 H19C 0.9800 .
C196 H19D 0.9900 .
C196 H19E 0.9900 .
C196 C197 1.503(6) .
C197 C198 1.3900 .
C197 C202 1.3900 .
C198 H198 0.9500 .
C198 C199 1.3900 .
C199 H199 0.9500 .
C199 C200 1.3900 .
C200 H200 0.9500 .
C200 C201 1.3900 .
C201 H201 0.9500 .
C201 C202 1.3900 .
C202 H202 0.9500 .
C203 H203 1.0000 .
C203 C204 1.554(6) .
C203 C211 1.546(5) .
C204 H204 1.0000 .
C204 C205 1.543(5) .
C204 C206 1.511(7) .
C205 H20A 0.9800 .
C205 H20B 0.9800 .
C205 H20C 0.9800 .
C206 H20D 0.9800 .
C206 H20E 0.9800 .
C206 H20F 0.9800 .
C211 C212 1.394(6) .
C211 C216 1.388(5) .
C212 H212 0.9500 .
C212 C213 1.374(5) .
C213 C214 1.438(4) .
C213 C233 1.520(6) .
C214 C215 1.420(6) .
C214 O218 1.325(4) .
C215 C216 1.399(5) .
C215 C219 1.414(5) .
C216 O217 1.381(5) .
O217 H217 0.8400 .
C219 H219 0.9500 .
C219 N220 1.290(5) .
N220 H220 0.8800 .
N220 C221 1.485(4) .
C221 H221 1.0000 .
C221 C222 1.512(6) .
C221 C226 1.538(8) .
C222 O223 1.241(6) .
C222 N224 1.253(7) .
N224 H224 0.8800 .
N224 C225 1.456(10) .
C225 H22A 0.9800 .
C225 H22B 0.9800 .
C225 H22C 0.9800 .
C226 H22D 0.9900 .
C226 H22E 0.9900 .
C226 C227 1.509(5) .
C227 C228 1.382(6) .
C227 C232 1.373(8) .
C228 H228 0.9500 .
C228 C229 1.416(7) .
C229 H229 0.9500 .
C229 C230 1.297(11) .
C230 H230 0.9500 .
C230 C231 1.425(11) .
C231 H231 0.9500 .
C231 C232 1.366(8) .
C232 H232 0.9500 .
C233 H233 1.0000 .
C233 C234 1.518(6) .
C234 H234 1.0000 .
C234 C235 1.536(7) .
C234 C236 1.528(6) .
C235 H23A 0.9800 .
C235 H23B 0.9800 .
C235 H23C 0.9800 .
C236 H23D 0.9800 .
C236 H23E 0.9800 .
C236 H23F 0.9800 .
C1S H1SA 0.9800 .
C1S H1SB 0.9800 .
C1S H1SC 0.9800 .
C1S C2S 1.487(15) .
C2S O3S 1.175(14) .
C2S O4S 1.271(12) .
O4S C5S 1.399(8) .
C5S H5SA 0.9900 .
C5S H5SB 0.9900 .
C5S C6S 1.485(9) .
C6S H6SA 0.9800 .
C6S H6SB 0.9800 .
C6S H6SC 0.9800 .
C11S H11G 0.9800 .
C11S H11H 0.9800 .
C11S H11I 0.9800 .
C11S C12S 1.553(13) .
C12S O13S 1.202(12) .
C12S O14S 1.318(12) .
O14S C15S 1.509(15) .
C15S H15D 0.9900 .
C15S H15E 0.9900 .
C15S C16S 1.485(17) .
C16S H16H 0.9800 .
C16S H16I 0.9800 .
C16S H16J 0.9800 .
C21S H21A 0.9800 .
C21S H21B 0.9800 .
C21S H21C 0.9800 .
C21S C22S 1.436(12) .
C22S O23S 1.238(9) .
C22S O24S 1.373(12) .
O24S C25S 1.539(11) .
C25S H25D 0.9900 .
C25S H25E 0.9900 .
C25S C26S 1.399(10) .
C26S H26D 0.9800 .
C26S H26E 0.9800 .
C26S H26F 0.9800 .
C31S H31A 0.9800 .
C31S H31B 0.9800 .
C31S H31C 0.9800 .
C31S C32S 1.411(8) .
C32S O33S 1.211(9) .
C32S O34S 1.332(8) .
O34S C35S 1.415(7) .
C35S H35A 0.9900 .
C35S H35B 0.9900 .
C35S C36S 1.306(10) .
C36S H36A 0.9800 .
C36S H36B 0.9800 .
C36S H36C 0.9800 .
C41S H41A 0.9800 .
C41S H41B 0.9800 .
C41S H41C 0.9800 .
C41S C42S 1.489(11) .
C42S O43S 1.159(8) .
C42S O44S 1.272(9) .
O44S C45S 1.537(11) .
C45S H45D 0.9900 .
C45S H45E 0.9900 .
C45S C46S 1.567(13) .
C46S H46C 0.9800 .
C46S H46D 0.9800 .
C46S H46E 0.9800 .

loop_
_geom_torsion_atom_site_label_1
_geom_torsion_atom_site_label_2
_geom_torsion_atom_site_label_3
_geom_torsion_atom_site_label_4
_geom_torsion
_geom_torsion_site_symmetry_1
_geom_torsion_site_symmetry_2
_geom_torsion_site_symmetry_3
_geom_torsion_site_symmetry_4
C1 C2 C3 C4 4.2(5) . . . .
C1 C2 C3 C23 -179.2(3) . . . .
C1 C113 C114 C115 -176.0(3) . . . .
C1 C113 C114 C116 -54.3(4) . . . .
C2 C1 C6 C5 -1.5(6) . . . .
C2 C1 C6 O7 -179.0(3) . . . .
C2 C1 C113 C93 92.7(4) . . . .
C2 C1 C113 C114 -38.1(5) . . . .
C2 C3 C4 C5 -4.9(5) . . . .
C2 C3 C4 O8 175.3(3) . . . .
C2 C3 C23 C24 40.1(5) . . . .
C2 C3 C23 C31 -91.4(4) . . . .
C3 C4 C5 C6 2.7(5) . . . .
C3 C4 C5 C9 -178.1(4) . . . .
C3 C23 C24 C25 55.1(5) . . . .
C3 C23 C24 C26 177.6(4) . . . .
C3 C23 C31 C32 83.5(4) . . . .
C3 C23 C31 C36 -96.5(4) . . . .
C4 C3 C23 C24 -143.3(4) . . . .
C4 C3 C23 C31 85.2(4) . . . .
C4 C5 C6 C1 0.6(6) . . . .
C4 C5 C6 O7 178.4(3) . . . .
C4 C5 C9 N10 -8.3(6) . . . .
C5 C9 N10 C11 -173.2(4) . . . .
C6 C1 C2 C3 -1.0(5) . . . .
C6 C1 C113 C93 -86.9(4) . . . .
C6 C1 C113 C114 142.4(4) . . . .
C6 C5 C9 N10 170.9(4) . . . .
O8 C4 C5 C6 -177.5(3) . . . .
O8 C4 C5 C9 1.7(5) . . . .
C9 C5 C6 C1 -178.6(4) . . . .
C9 C5 C6 O7 -0.8(5) . . . .
C9 N10 C11 C12 -155.4(3) . . . .
C9 N10 C11 C16 82.5(4) . . . .
N10 C11 C12 O13 -89.1(4) . . . .
N10 C11 C12 N14 89.0(4) . . . .
N10 C11 C16 C17 -66.3(4) . . . .
C11 C12 N14 C15 -178.7(4) . . . .
C11 C16 C17 C18 -78.8(7) . . . .
C11 C16 C17 C22 94.2(7) . . . .
C12 C11 C16 C17 174.5(4) . . . .
O13 C12 N14 C15 -0.7(6) . . . .
C16 C11 C12 O13 34.3(5) . . . .
C16 C11 C12 N14 -147.6(4) . . . .
C16 C17 C18 C19 171.0(7) . . . .
C16 C17 C22 C21 -171.0(7) . . . .
C17 C18 C19 C20 0.6(14) . . . .
C18 C17 C22 C21 2.3(11) . . . .
C18 C19 C20 C21 1.1(18) . . . .
C19 C20 C21 C22 -1(2) . . . .
C20 C21 C22 C17 -0.7(16) . . . .
C22 C17 C18 C19 -2.3(11) . . . .
C23 C3 C4 C5 178.3(3) . . . .
C23 C3 C4 O8 -1.5(5) . . . .
C23 C31 C32 C33 177.3(4) . . . .
C23 C31 C36 C35 -177.3(4) . . . .
C23 C31 C36 O37 2.5(6) . . . .
C24 C23 C31 C32 -48.7(5) . . . .
C24 C23 C31 C36 131.3(4) . . . .
C31 C23 C24 C25 -175.2(3) . . . .
C31 C23 C24 C26 -52.8(5) . . . .
C31 C32 C33 C34 2.0(6) . . . .
C31 C32 C33 C53 -179.0(4) . . . .
C32 C31 C36 C35 2.8(6) . . . .
C32 C31 C36 O37 -177.5(4) . . . .
C32 C33 C34 C35 -1.2(5) . . . .
C32 C33 C34 O38 -179.8(4) . . . .
C32 C33 C53 C54 42.9(5) . . . .
C32 C33 C53 C61 -86.5(4) . . . .
C33 C34 C35 C36 1.3(6) . . . .
C33 C34 C35 C39 176.1(4) . . . .
C33 C53 C54 C55 56.1(4) . . . .
C33 C53 C54 C56 -179.9(3) . . . .
C33 C53 C61 C62 94.5(4) . . . .
C33 C53 C61 C66 -84.9(4) . . . .
C34 C33 C53 C54 -138.0(3) . . . .
C34 C33 C53 C61 92.6(4) . . . .
C34 C35 C36 C31 -2.2(6) . . . .
C34 C35 C36 O37 178.0(3) . . . .
C34 C35 C39 N40 4.0(6) . . . .
C35 C39 N40 C41 -171.6(4) . . . .
C36 C31 C32 C33 -2.7(6) . . . .
C36 C35 C39 N40 178.8(4) . . . .
O38 C34 C35 C36 179.9(4) . . . .
O38 C34 C35 C39 -5.3(6) . . . .
C39 C35 C36 C31 -176.9(4) . . . .
C39 C35 C36 O37 3.3(6) . . . .
C39 N40 C41 C42 -128.2(4) . . . .
C39 N40 C41 C46 109.5(4) . . . .
N40 C41 C42 O43 -83.7(6) . . . .
N40 C41 C42 N44 92.8(5) . . . .
N40 C41 C46 C47 -168.6(3) . . . .
C41 C42 N44 C45 -174.6(6) . . . .
C41 C46 C47 C48 -105.7(6) . . . .
C41 C46 C47 C52 71.8(6) . . . .
C42 C41 C46 C47 72.8(5) . . . .
O43 C42 N44 C45 1.9(10) . . . .
C46 C41 C42 O43 37.7(7) . . . .
C46 C41 C42 N44 -145.8(5) . . . .
C46 C47 C48 C49 -178.3(7) . . . .
C46 C47 C52 C51 177.6(6) . . . .
C47 C48 C49 C50 -1.2(12) . . . .
C48 C47 C52 C51 -4.7(9) . . . .
C48 C49 C50 C51 -1.2(13) . . . .
C49 C50 C51 C52 0.5(12) . . . .
C50 C51 C52 C47 2.6(11) . . . .
C52 C47 C48 C49 4.1(9) . . . .
C53 C33 C34 C35 179.8(3) . . . .
C53 C33 C34 O38 1.1(5) . . . .
C53 C61 C62 C63 179.4(3) . . . .
C53 C61 C66 C65 176.5(3) . . . .
C53 C61 C66 O67 -0.8(6) . . . .
C54 C53 C61 C62 -33.9(5) . . . .
C54 C53 C61 C66 146.6(4) . . . .
C61 C53 C54 C55 -177.5(3) . . . .
C61 C53 C54 C56 -53.5(4) . . . .
C61 C62 C63 C64 5.1(6) . . . .
C61 C62 C63 C83 -178.7(4) . . . .
C62 C61 C66 C65 -3.0(6) . . . .
C62 C61 C66 O67 179.8(4) . . . .
C62 C63 C64 C65 -4.7(6) . . . .
C62 C63 C64 O68 174.9(4) . . . .
C62 C63 C83 C84 40.5(6) . . . .
C62 C63 C83 C91 -93.8(5) . . . .
C63 C64 C65 C66 0.8(6) . . . .
C63 C64 C65 C69 176.8(4) . . . .
C63 C83 C84 C85 55.4(6) . . . .
C63 C83 C84 C86 177.4(4) . . . .
C63 C83 C91 C92 86.9(4) . . . .
C63 C83 C91 C96 -92.8(4) . . . .
C64 C63 C83 C84 -143.3(4) . . . .
C64 C63 C83 C91 82.4(5) . . . .
C64 C65 C66 C61 3.1(6) . . . .
C64 C65 C66 O67 -179.4(4) . . . .
C64 C65 C69 N70 -0.7(7) . . . .
C65 C69 N70 C71 -177.6(4) . . . .
C66 C61 C62 C63 -1.2(6) . . . .
C66 C65 C69 N70 175.4(4) . . . .
O68 C64 C65 C66 -178.9(4) . . . .
O68 C64 C65 C69 -2.9(6) . . . .
C69 C65 C66 C61 -173.0(4) . . . .
C69 C65 C66 O67 4.4(5) . . . .
C69 N70 C71 C72 -111.8(5) . . . .
C69 N70 C71 C76 124.8(5) . . . .
N70 C71 C72 O73 -75.7(7) . . . .
N70 C71 C72 N74 103.0(5) . . . .
N70 C71 C76 C77 -164.3(3) . . . .
C71 C72 N74 C75 -177.2(5) . . . .
C71 C76 C77 C78 -80.9(4) . . . .
C71 C76 C77 C82 95.3(4) . . . .
C72 C71 C76 C77 75.8(4) . . . .
O73 C72 N74 C75 1.5(9) . . . .
C76 C71 C72 O73 47.4(7) . . . .
C76 C71 C72 N74 -133.9(5) . . . .
C76 C77 C78 C79 176.2(3) . . . .
C76 C77 C82 C81 -176.2(3) . . . .
C77 C78 C79 C80 0.0 . . . .
C78 C77 C82 C81 0.0 . . . .
C78 C79 C80 C81 0.0 . . . .
C79 C80 C81 C82 0.0 . . . .
C80 C81 C82 C77 0.0 . . . .
C82 C77 C78 C79 0.0 . . . .
C83 C63 C64 C65 179.0(4) . . . .
C83 C63 C64 O68 -1.3(6) . . . .
C83 C91 C92 C93 177.6(3) . . . .
C83 C91 C96 C95 -175.9(3) . . . .
C83 C91 C96 O97 3.5(5) . . . .
C84 C83 C91 C92 -47.5(5) . . . .
C84 C83 C91 C96 132.8(4) . . . .
C91 C83 C84 C85 -173.4(4) . . . .
C91 C83 C84 C86 -51.5(6) . . . .
C91 C92 C93 C94 0.1(5) . . . .
C91 C92 C93 C113 179.1(3) . . . .
C92 C91 C96 C95 4.4(5) . . . .
C92 C91 C96 O97 -176.2(3) . . . .
C92 C93 C94 C95 0.7(4) . . . .
C92 C93 C94 O98 178.9(3) . . . .
C92 C93 C113 C1 -85.4(4) . . . .
C92 C93 C113 C114 45.0(4) . . . .
C93 C94 C95 C96 1.1(4) . . . .
C93 C94 C95 C99 -170.7(3) . . . .
C93 C113 C114 C115 55.8(4) . . . .
C93 C113 C114 C116 177.4(3) . . . .
C94 C93 C113 C1 93.7(3) . . . .
C94 C93 C113 C114 -136.0(3) . . . .
C94 C95 C96 C91 -3.7(5) . . . .
C94 C95 C96 O97 176.8(3) . . . .
C94 C95 C99 N100 -9.6(5) . . . .
C95 C99 N100 C101 170.8(3) . . . .
C96 C91 C92 C93 -2.7(5) . . . .
C96 C95 C99 N100 178.5(3) . . . .
O98 C94 C95 C96 -177.2(3) . . . .
O98 C94 C95 C99 11.0(5) . . . .
C99 C95 C96 C91 168.3(3) . . . .
C99 C95 C96 O97 -11.1(5) . . . .
C99 N100 C101 C102 -144.2(4) . . . .
C99 N100 C101 C106 94.6(5) . . . .
N100 C101 C102 O103 -60.8(6) . . . .
N100 C101 C102 N104 114.6(4) . . . .
N100 C101 C106 C107 -154.0(4) . . . .
N100 C101 C106 C307 -164.8(7) . . . .
C101 C102 N104 C105 -175.5(5) . . . .
C101 C106 C107 C108 -78.2(6) . . . .
C101 C106 C107 C112 104.0(5) . . . .
C101 C106 C307 C308 168.8(7) . . . .
C101 C106 C307 C312 -8.2(10) . . . .
C102 C101 C106 C107 90.2(5) . . . .
C102 C101 C106 C307 79.4(8) . . . .
O103 C102 N104 C105 -0.5(8) . . . .
C106 C101 C102 O103 59.9(6) . . . .
C106 C101 C102 N104 -124.8(5) . . . .
C106 C107 C108 C109 -177.8(7) . . . .
C106 C107 C112 C111 177.8(7) . . . .
C106 C307 C308 C309 -176.8(9) . . . .
C106 C307 C312 C311 177.1(8) . . . .
C107 C106 C307 C308 141.3(17) . . . .
C107 C106 C307 C312 -35.6(12) . . . .
C107 C108 C109 C110 0.0 . . . .
C108 C107 C112 C111 0.0 . . . .
C108 C109 C110 C111 0.0 . . . .
C109 C110 C111 C112 0.0 . . . .
C110 C111 C112 C107 0.0 . . . .
C112 C107 C108 C109 0.0 . . . .
C307 C106 C107 C108 79.5(16) . . . .
C307 C106 C107 C112 -98.2(15) . . . .
C307 C308 C309 C310 0.0 . . . .
C308 C307 C312 C311 0.0 . . . .
C308 C309 C310 C311 0.0 . . . .
C309 C310 C311 C312 0.0 . . . .
C310 C311 C312 C307 0.0 . . . .
C312 C307 C308 C309 0.0 . . . .
C113 C1 C2 C3 179.5(3) . . . .
C113 C1 C6 C5 178.1(3) . . . .
C113 C1 C6 O7 0.6(6) . . . .
C113 C93 C94 C95 -178.4(3) . . . .
C113 C93 C94 O98 -0.2(4) . . . .
C121 C122 C123 C124 2.2(6) . . . .
C121 C122 C123 C143 179.3(4) . . . .
C121 C233 C234 C235 -179.1(4) . . . .
C121 C233 C234 C236 -57.2(4) . . . .
C122 C121 C126 C125 -2.2(6) . . . .
C122 C121 C126 O127 178.0(4) . . . .
C122 C121 C233 C213 96.4(4) . . . .
C122 C121 C233 C234 -33.5(5) . . . .
C122 C123 C124 C125 -4.9(5) . . . .
C122 C123 C124 O128 175.5(4) . . . .
C122 C123 C143 C144 35.0(5) . . . .
C122 C123 C143 C151 -92.3(5) . . . .
C123 C124 C125 C126 4.2(6) . . . .
C123 C124 C125 C129 179.7(4) . . . .
C123 C143 C144 C145 60.4(4) . . . .
C123 C143 C144 C146 177.4(3) . . . .
C123 C143 C151 C152 81.2(4) . . . .
C123 C143 C151 C156 -99.9(4) . . . .
C124 C123 C143 C144 -147.9(4) . . . .
C124 C123 C143 C151 84.8(4) . . . .
C124 C125 C126 C121 -0.6(6) . . . .
C124 C125 C126 O127 179.2(4) . . . .
C124 C125 C129 N130 -1.5(6) . . . .
C125 C129 N130 C131 -178.7(4) . . . .
C126 C121 C122 C123 1.4(6) . . . .
C126 C121 C233 C213 -82.9(4) . . . .
C126 C121 C233 C234 147.2(4) . . . .
C126 C125 C129 N130 174.2(4) . . . .
O128 C124 C125 C126 -176.1(4) . . . .
O128 C124 C125 C129 -0.6(6) . . . .
C129 C125 C126 C121 -176.2(4) . . . .
C129 C125 C126 O127 3.6(6) . . . .
C129 N130 C131 C132 -107.7(5) . . . .
C129 N130 C131 C136 130.3(5) . . . .
N130 C131 C132 O133 -75.1(5) . . . .
N130 C131 C132 N134 103.7(4) . . . .
N130 C131 C136 C137 -163.1(4) . . . .
C131 C132 N134 C135 -175.6(4) . . . .
C131 C136 C137 C138 -83.6(7) . . . .
C131 C136 C137 C142 94.0(7) . . . .
C132 C131 C136 C137 79.1(5) . . . .
O133 C132 N134 C135 3.1(7) . . . .
C136 C131 C132 O133 45.7(5) . . . .
C136 C131 C132 N134 -135.6(4) . . . .
C136 C137 C138 C139 178.1(6) . . . .
C136 C137 C142 C141 -177.7(8) . . . .
C137 C138 C139 C140 0.5(12) . . . .
C138 C137 C142 C141 0.0(13) . . . .
C138 C139 C140 C141 -1.8(14) . . . .
C139 C140 C141 C142 2.2(16) . . . .
C140 C141 C142 C137 -1.3(16) . . . .
C142 C137 C138 C139 0.4(11) . . . .
C143 C123 C124 C125 177.8(3) . . . .
C143 C123 C124 O128 -1.8(5) . . . .
C143 C151 C152 C153 175.5(3) . . . .
C143 C151 C156 C155 -172.9(3) . . . .
C143 C151 C156 O157 4.5(4) . . . .
C144 C143 C151 C152 -46.3(4) . . . .
C144 C143 C151 C156 132.6(3) . . . .
C151 C143 C144 C145 -174.3(3) . . . .
C151 C143 C144 C146 -57.2(4) . . . .
C151 C152 C153 C154 0.0(4) . . . .
C151 C152 C153 C173 178.8(3) . . . .
C152 C151 C156 C155 6.1(4) . . . .
C152 C151 C156 O157 -176.5(3) . . . .
C152 C153 C154 C155 1.0(4) . . . .
C152 C153 C154 O158 180.0(3) . . . .
C152 C153 C173 C174 48.6(4) . . . .
C152 C153 C173 C181 -81.6(4) . . . .
C153 C154 C155 C156 1.5(4) . . . .
C153 C154 C155 C159 -176.5(3) . . . .
C153 C173 C174 C175 51.0(4) . . . .
C153 C173 C174 C176 171.6(3) . . . .
C153 C173 C181 C182 96.9(4) . . . .
C153 C173 C181 C186 -81.3(4) . . . .
C154 C153 C173 C174 -132.6(3) . . . .
C154 C153 C173 C181 97.2(3) . . . .
C154 C155 C156 C151 -5.3(4) . . . .
C154 C155 C156 O157 177.2(3) . . . .
C154 C155 C159 N160 -2.4(5) . . . .
C155 C159 N160 C161 176.3(3) . . . .
C156 C151 C152 C153 -3.5(4) . . . .
C156 C155 C159 N160 179.6(3) . . . .
O158 C154 C155 C156 -177.5(3) . . . .
O158 C154 C155 C159 4.5(4) . . . .
C159 C155 C156 C151 172.7(3) . . . .
C159 C155 C156 O157 -4.8(4) . . . .
C159 N160 C161 C162 -154.3(3) . . . .
C159 N160 C161 C166 85.9(5) . . . .
N160 C161 C162 O163 -56.5(5) . . . .
N160 C161 C162 N164 117.7(4) . . . .
N160 C161 C166 C167 -172.6(4) . . . .
C161 C162 N164 C165 -177.1(4) . . . .
C161 C166 C167 C168 -96.7(5) . . . .
C161 C166 C167 C172 78.3(5) . . . .
C162 C161 C166 C167 70.8(6) . . . .
O163 C162 N164 C165 -3.1(7) . . . .
C166 C161 C162 O163 61.5(5) . . . .
C166 C161 C162 N164 -124.2(4) . . . .
C166 C167 C168 C169 175.0(4) . . . .
C166 C167 C172 C171 -175.1(4) . . . .
C167 C168 C169 C170 0.0 . . . .
C168 C167 C172 C171 0.0 . . . .
C168 C169 C170 C171 0.0 . . . .
C169 C170 C171 C172 0.0 . . . .
C170 C171 C172 C167 0.0 . . . .
C172 C167 C168 C169 0.0 . . . .
C173 C153 C154 C155 -177.9(3) . . . .
C173 C153 C154 O158 1.1(4) . . . .
C173 C181 C182 C183 -178.5(3) . . . .
C173 C181 C186 C185 178.9(3) . . . .
C173 C181 C186 O187 -0.6(5) . . . .
C174 C173 C181 C182 -32.5(4) . . . .
C174 C173 C181 C186 149.3(3) . . . .
C181 C173 C174 C175 178.6(3) . . . .
C181 C173 C174 C176 -60.8(4) . . . .
C181 C182 C183 C184 -0.3(5) . . . .
C181 C182 C183 C203 179.7(3) . . . .
C182 C181 C186 C185 0.6(5) . . . .
C182 C181 C186 O187 -178.8(3) . . . .
C182 C183 C184 C185 0.5(5) . . . .
C182 C183 C184 O188 179.4(3) . . . .
C182 C183 C203 C204 31.9(5) . . . .
C182 C183 C203 C211 -94.6(4) . . . .
C183 C184 C185 C186 -0.1(5) . . . .
C183 C184 C185 C189 -179.1(3) . . . .
C183 C203 C204 C205 59.5(5) . . . .
C183 C203 C204 C206 179.4(4) . . . .
C183 C203 C211 C212 80.4(5) . . . .
C183 C203 C211 C216 -98.4(4) . . . .
C184 C183 C203 C204 -148.1(3) . . . .
C184 C183 C203 C211 85.4(4) . . . .
C184 C185 C186 C181 -0.5(5) . . . .
C184 C185 C186 O187 179.0(3) . . . .
C184 C185 C189 N190 -5.0(6) . . . .
C185 C189 N190 C191 176.9(4) . . . .
C186 C181 C182 C183 -0.3(5) . . . .
C186 C185 C189 N190 176.0(4) . . . .
O188 C184 C185 C186 -179.1(3) . . . .
O188 C184 C185 C189 2.0(5) . . . .
C189 C185 C186 C181 178.5(3) . . . .
C189 C185 C186 O187 -2.0(5) . . . .
C189 N190 C191 C192 -151.8(3) . . . .
C189 N190 C191 C196 88.2(4) . . . .
N190 C191 C192 O193 -76.7(5) . . . .
N190 C191 C192 N194 102.5(4) . . . .
N190 C191 C196 C197 -60.6(5) . . . .
C191 C192 N194 C195 -179.2(4) . . . .
C191 C196 C197 C198 -58.4(6) . . . .
C191 C196 C197 C202 114.6(5) . . . .
C192 C191 C196 C197 -179.4(4) . . . .
O193 C192 N194 C195 0.0(7) . . . .
C196 C191 C192 O193 44.7(5) . . . .
C196 C191 C192 N194 -136.1(4) . . . .
C196 C197 C198 C199 172.9(6) . . . .
C196 C197 C202 C201 -173.0(6) . . . .
C197 C198 C199 C200 0.0 . . . .
C198 C197 C202 C201 0.0 . . . .
C198 C199 C200 C201 0.0 . . . .
C199 C200 C201 C202 0.0 . . . .
C200 C201 C202 C197 0.0 . . . .
C202 C197 C198 C199 0.0 . . . .
C203 C183 C184 C185 -179.5(3) . . . .
C203 C183 C184 O188 -0.6(5) . . . .
C203 C211 C212 C213 -179.3(4) . . . .
C203 C211 C216 C215 179.6(4) . . . .
C203 C211 C216 O217 -3.2(6) . . . .
C204 C203 C211 C212 -47.7(5) . . . .
C204 C203 C211 C216 133.5(4) . . . .
C211 C203 C204 C205 -174.9(3) . . . .
C211 C203 C204 C206 -55.0(5) . . . .
C211 C212 C213 C214 2.0(6) . . . .
C211 C212 C213 C233 -178.8(4) . . . .
C212 C211 C216 C215 0.7(6) . . . .
C212 C211 C216 O217 177.9(4) . . . .
C212 C213 C214 C215 -3.8(6) . . . .
C212 C213 C214 O218 177.2(4) . . . .
C212 C213 C233 C121 -87.7(5) . . . .
C212 C213 C233 C234 42.8(5) . . . .
C213 C214 C215 C216 4.2(6) . . . .
C213 C214 C215 C219 -178.4(4) . . . .
C213 C233 C234 C235 53.1(5) . . . .
C213 C233 C234 C236 175.1(3) . . . .
C214 C213 C233 C121 91.4(4) . . . .
C214 C213 C233 C234 -138.0(4) . . . .
C214 C215 C216 C211 -2.6(6) . . . .
C214 C215 C216 O217 180.0(4) . . . .
C214 C215 C219 N220 1.7(7) . . . .
C215 C219 N220 C221 -173.8(4) . . . .
C216 C211 C212 C213 -0.5(6) . . . .
C216 C215 C219 N220 179.1(4) . . . .
O218 C214 C215 C216 -176.8(4) . . . .
O218 C214 C215 C219 0.6(7) . . . .
C219 C215 C216 C211 180.0(4) . . . .
C219 C215 C216 O217 2.6(6) . . . .
C219 N220 C221 C222 -131.0(4) . . . .
C219 N220 C221 C226 109.4(5) . . . .
N220 C221 C222 O223 -58.1(6) . . . .
N220 C221 C222 N224 128.0(7) . . . .
N220 C221 C226 C227 -179.5(4) . . . .
C221 C222 N224 C225 172.0(10) . . . .
C221 C226 C227 C228 -99.4(7) . . . .
C221 C226 C227 C232 77.5(8) . . . .
C222 C221 C226 C227 63.3(5) . . . .
O223 C222 N224 C225 -2.0(14) . . . .
C226 C221 C222 O223 59.4(6) . . . .
C226 C221 C222 N224 -114.5(7) . . . .
C226 C227 C228 C229 -179.9(7) . . . .
C226 C227 C232 C231 -178.7(9) . . . .
C227 C228 C229 C230 -3.8(15) . . . .
C228 C227 C232 C231 -1.8(14) . . . .
C228 C229 C230 C231 2.7(19) . . . .
C229 C230 C231 C232 -1(2) . . . .
C230 C231 C232 C227 0.6(17) . . . .
C232 C227 C228 C229 3.3(12) . . . .
C233 C121 C122 C123 -177.9(4) . . . .
C233 C121 C126 C125 177.1(4) . . . .
C233 C121 C126 O127 -2.7(6) . . . .
C233 C213 C214 C215 177.0(4) . . . .
C233 C213 C214 O218 -2.0(6) . . . .
C1S C2S O4S C5S 172.1(14) . . . .
C2S O4S C5S C6S 159.0(11) . . . .
O3S C2S O4S C5S -1(2) . . . .
C11S C12S O14S C15S -179.1(13) . . . .
C12S O14S C15S C16S -164.1(17) . . . .
O13S C12S O14S C15S -12(2) . . . .
C21S C22S O24S C25S -160.8(12) . . . .
C22S O24S C25S C26S 158.8(12) . . . .
O23S C22S O24S C25S 12.1(17) . . . .
C31S C32S O34S C35S -172.5(7) . . . .
C32S O34S C35S C36S -91.1(13) . . . .
O33S C32S O34S C35S 2.3(12) . . . .
C41S C42S O44S C45S 175.5(9) . . . .
C42S O44S C45S C46S 176.2(9) . . . .
O43S C42S O44S C45S -19.1(14) . . . .

loop_
_smtbx_masks_void_nr
_smtbx_masks_void_average_x
_smtbx_masks_void_average_y
_smtbx_masks_void_average_z
_smtbx_masks_void_volume
_smtbx_masks_void_count_electrons
1 -0.019 0.089 0.833 10.2 0.0
2 0.500 -0.367 0.000 2697.7 306.4
3 0.019 0.589 0.167 10.2 0.0
4 0.229 0.525 0.648 7.3 1.5
5 0.771 0.025 0.352 7.3 1.5
